data_1555605
loop_
_publ_author_name
'Samanta, Jayanta'
'Natarajan, Ramalingam'

_publ_section_title
;
 Cofacial Organic Click Cage to Intercalate Polycyclic Aromatic
 Hydrocarbons.
;
_journal_issue 14
_journal_name_full 'Organic letters'
_journal_page_first 3394
_journal_page_last 3397
_journal_paper_doi 10.1021/acs.orglett.6b01554
_journal_volume 18
_journal_year 2016
_chemical_formula_moiety 'C54 H39 N15 O3, C18 H12, 2(C2 H4 Cl2)'
_chemical_formula_sum 'C76 H59 Cl4 N15 O3'
_chemical_formula_weight 1372.18
_space_group_crystal_system monoclinic
_space_group_IT_number 14
_space_group_name_Hall '-P 2yn'
_space_group_name_H-M_alt 'P 1 21/n 1'
_atom_sites_solution_hydrogens geom
_atom_sites_solution_primary direct
_audit_creation_date 2016-06-25
_audit_creation_method
;
Olex2 1.2
(compiled 2016.02.19 svn.r3266 for OlexSys, GUI svn.r5155)
;
_cell_angle_alpha 90
_cell_angle_beta 102.091(5)
_cell_angle_gamma 90
_cell_formula_units_Z 8
_cell_length_a 17.7889(16)
_cell_length_b 21.013(2)
_cell_length_c 37.032(3)
_cell_measurement_reflns_used 9460
_cell_measurement_temperature 293(2)
_cell_measurement_theta_max 26.73
_cell_measurement_theta_min 2.38
_cell_volume 13535(2)
_computing_cell_refinement 'SAINT v8.34A (Bruker, 2013)'
_computing_data_reduction 'SAINT v8.34A (Bruker, 2013)'
_computing_molecular_graphics 'Olex2 (Dolomanov et al., 2009)'
_computing_publication_material 'Olex2 (Dolomanov et al., 2009)'
_computing_structure_refinement 'ShelXL (Sheldrick, 2015)'
_computing_structure_solution 'ShelXT (Sheldrick, 2015)'
_diffrn_ambient_temperature 293.15
_diffrn_measured_fraction_theta_full 1.000
_diffrn_measured_fraction_theta_max 0.994
_diffrn_measurement_device_type 'Bruker APEX-II CCD'
_diffrn_measurement_method '\f and \w scans'
_diffrn_radiation_type MoK\a
_diffrn_radiation_wavelength 0.71073
_diffrn_reflns_av_R_equivalents 0.0886
_diffrn_reflns_av_unetI/netI 0.0707
_diffrn_reflns_Laue_measured_fraction_full 1.000
_diffrn_reflns_Laue_measured_fraction_max 0.994
_diffrn_reflns_limit_h_max 23
_diffrn_reflns_limit_h_min -23
_diffrn_reflns_limit_k_max 27
_diffrn_reflns_limit_k_min -27
_diffrn_reflns_limit_l_max 47
_diffrn_reflns_limit_l_min -47
_diffrn_reflns_number 181530
_diffrn_reflns_point_group_measured_fraction_full 1.000
_diffrn_reflns_point_group_measured_fraction_max 0.994
_diffrn_reflns_theta_full 26.000
_diffrn_reflns_theta_max 27.471
_diffrn_reflns_theta_min 1.120
_diffrn_standards_number 0
_exptl_absorpt_coefficient_mu 0.237
_exptl_absorpt_correction_T_max 0.7456
_exptl_absorpt_correction_T_min 0.6146
_exptl_absorpt_correction_type multi-scan
_exptl_absorpt_process_details
;
SADABS-2014/5 (Bruker,2014/5) was used for absorption correction.
wR2(int) was 0.1069 before and 0.0738 after correction.
The Ratio of minimum to maximum transmission is 0.8243.
The \l/2 correction factor is 0.00150.
;
_exptl_crystal_colour yellow
_exptl_crystal_density_diffrn 1.347
_exptl_crystal_description block
_exptl_crystal_F_000 5696
_exptl_crystal_size_max 0.24
_exptl_crystal_size_mid 0.21
_exptl_crystal_size_min 0.18
_refine_diff_density_max 1.722
_refine_diff_density_min -1.359
_refine_diff_density_rms 0.130
_refine_ls_extinction_method none
_refine_ls_goodness_of_fit_ref 1.013
_refine_ls_hydrogen_treatment constr
_refine_ls_matrix_type full
_refine_ls_number_parameters 1720
_refine_ls_number_reflns 30814
_refine_ls_number_restraints 671
_refine_ls_restrained_S_all 1.012
_refine_ls_R_factor_all 0.1981
_refine_ls_R_factor_gt 0.1277
_refine_ls_shift/su_max 0.000
_refine_ls_shift/su_mean 0.000
_refine_ls_structure_factor_coef Fsqd
_refine_ls_weighting_details 'w=1/[\s^2^(Fo^2^)+(0.1899P)^2^+48.9122P] where P=(Fo^2^+2Fc^2^)/3'
_refine_ls_weighting_scheme calc
_refine_ls_wR_factor_gt 0.3335
_refine_ls_wR_factor_ref 0.3892
_reflns_Friedel_coverage 0.000
_reflns_number_gt 17242
_reflns_number_total 30814
_reflns_threshold_expression 'I > 2\s(I)'
_cod_data_source_file ol6b01554_si_010.cif
_cod_data_source_block rn_js_200_bzphen_0m_a
_cod_database_code 1555605
_shelx_space_group_comment
;
The symmetry employed for this shelxl refinement is uniquely defined
by the following loop, which should always be used as a source of
symmetry information in preference to the above space-group names.
They are only intended as comments.
;
_olex2_refinement_description
;
1. Fixed Uiso
 At 1.2 times of:
  All C(H) groups, All C(H,H) groups
2. Restrained distances
 H17_3-H8_3
 -2.2 with sigma of 0.04
 C2_3-C1_3 = C3_3-C2_3 = C4_3-C3_3 = C5_3-C4_3 = C6_3-C5_3 = C6_3-C1_3 = C7_3-
 C6_3 = C8_3-C7_3 = C9_3-C8_3 = C9_3-C10_3 = C10_3-C1_3 = C11_3-C10_3 = C12_3-
 C11_3 = C13_3-C12_3 = C18_3-C13_3 = C9_3-C18_3 = C18_3-C17_3 = C17_3-C16_3 =
 C16_3-C15_3 = C15_3-C14_3 = C14_3-C13_3
 1.38 with sigma of 0.04
 C2B_6-C1B_6 \\sim C2A_6-C1A_6
 with sigma of 0.02
 Cl1B_6-C1B_6 \\sim Cl1A_6-C1A_6 \\sim Cl2A_6-C2A_6 \\sim Cl2B_6-C2B_6
 with sigma of 0.02
 C2A_6-Cl1A_6 \\sim C1A_6-Cl2A_6 \\sim C2B_6-Cl1B_6 \\sim C1B_6-Cl2B_6
 with sigma of 0.04
 C2A_8-C1A_8 \\sim C2B_8-C1B_8
 with sigma of 0.02
 Cl2A_8-C2A_8 \\sim Cl1A_8-C1A_8 \\sim Cl1B_8-C1B_8 \\sim Cl2B_8-C2B_8
 with sigma of 0.02
 Cl2B_8-C1B_8 \\sim C2B_8-Cl1B_8 \\sim Cl1A_8-C2A_8 \\sim C1A_8-Cl2A_8
 with sigma of 0.04
3. Uiso/Uaniso restraints and constraints
Cl2A_6 \\sim Cl1A_6 \\sim C1A_6 \\sim C2A_6 \\sim Cl2B_6 \\sim Cl1B_6 \\sim
C1B_6 \\sim C2B_6: within 2A with sigma of 0.04 and sigma for terminal atoms of
0.08
C1_4 \\sim C14_4 \\sim C5_4 \\sim C9_4 \\sim C2_4 \\sim C4_4 \\sim C6_4 \\sim
C8_4 \\sim C10_4 \\sim C3_4 \\sim C7_4 \\sim C13_4 \\sim C11_4 \\sim C12_4
\\sim C18_4 \\sim C15_4 \\sim C17_4 \\sim C16_4: within 2A with sigma of 0.04
and sigma for terminal atoms of 0.08
Cl1A_8 \\sim Cl2A_8 \\sim Cl1B_8 \\sim Cl2B_8: within 2A with sigma of 0.04 and
sigma for terminal atoms of 0.08
Uanis(C1A_8) = Uanis(C2A_8) = Uanis(C1B_8) = Uanis(C2B_8)
Uanis(C1A_7) = Uanis(C2A_7) = Uanis(C1B_7) = Uanis(C2B_7)
Uanis(Cl1B_7) = Uanis(Cl2B_7) = Uanis(Cl1A_7) = Uanis(Cl2A_7)
Uanis(C1_3) = Uanis(C2_3) = Uanis(C6_3) = Uanis(C10_3) = Uanis(C3_3) =
Uanis(C5_3) = Uanis(C7_3) = Uanis(C9_3) = Uanis(C11_3) = Uanis(C4_3) =
Uanis(C8_3) = Uanis(C18_3) = Uanis(C12_3) = Uanis(C13_3) = Uanis(C17_3) =
Uanis(C14_3) = Uanis(C16_3) = Uanis(C15_3)
4. Rigid body (RIGU) restrains
 Cl2A_6, Cl1A_6, C1A_6, C2A_6, Cl2B_6, Cl1B_6, C1B_6, C2B_6
 with sigma for 1-2 distances of 0.004 and sigma for 1-3 distances of 0.004
 C1_4, C14_4, C5_4, C9_4, C2_4, C4_4, C6_4, C8_4, C10_4, C3_4, C7_4, C13_4,
 C11_4, C12_4, C18_4, C15_4, C17_4, C16_4
 with sigma for 1-2 distances of 0.004 and sigma for 1-3 distances of 0.004
 Cl1A_7, Cl2A_7, C1A_7, C2A_7
 with sigma for 1-2 distances of 0.004 and sigma for 1-3 distances of 0.004
 Cl1B_7, Cl2B_7, C1B_7, C2B_7
 with sigma for 1-2 distances of 0.004 and sigma for 1-3 distances of 0.004
 Cl1A_8, Cl2A_8, C1A_8, C2A_8
 with sigma for 1-2 distances of 0.004 and sigma for 1-3 distances of 0.004
 Cl1B_8, Cl2B_8, C1B_8, C2B_8
 with sigma for 1-2 distances of 0.004 and sigma for 1-3 distances of 0.004
 C1_3, C2_3, C6_3, C10_3, C3_3, C5_3, C7_3, C9_3, C11_3, C4_3, C8_3, C18_3,
 C12_3, C13_3, C17_3, C14_3, C16_3, C15_3
 with sigma for 1-2 distances of 0.004 and sigma for 1-3 distances of 0.004
5. Same fragment restrains
{Cl1_5, Cl2_5, C1_5, C2_5} sigma for 1-2: 0.02, 1-3: 0.04
as
{Cl1B_7, Cl2B_7, C1B_7, C2B_7}
6. Others
 Sof(Cl1B)=Sof(Cl2B)=Sof(C1B)=Sof(H1BA)=Sof(H1BB)=Sof(C2B)=Sof(H2BA)=Sof(H2BB)=
 1-FVAR(1)
 Sof(Cl1A)=Sof(Cl2A)=Sof(C1A)=Sof(H1AA)=Sof(H1AB)=Sof(C2A)=Sof(H2AA)=Sof(H2AB)=
 FVAR(1)
 Sof(Cl1B)=Sof(Cl2B)=Sof(C1B)=Sof(H1BA)=Sof(H1BB)=Sof(C2B)=Sof(H2BA)=Sof(H2BB)=
 1-FVAR(2)
 Sof(Cl1A)=Sof(Cl2A)=Sof(C1A)=Sof(H1AA)=Sof(H1AB)=Sof(C2A)=Sof(H2AA)=Sof(H2AB)=
 FVAR(2)
 Sof(Cl1B)=Sof(Cl2B)=Sof(C1B)=Sof(H1BA)=Sof(H1BB)=Sof(C2B)=Sof(H2BA)=Sof(H2BB)=
 1-FVAR(3)
 Sof(Cl1A)=Sof(Cl2A)=Sof(C1A)=Sof(H1AA)=Sof(H1AB)=Sof(C2A)=Sof(H2AA)=Sof(H2AB)=
 FVAR(3)
7.a Secondary CH2 refined with riding coordinates:
 C43(H43A,H43B), C46(H46A,H46B), C47(H47A,H47B), C50(H50A,H50B), C51(H51A,
 H51B), C54(H54A,H54B), C43(H43A,H43B), C46(H46A,H46B), C47(H47A,H47B),
 C50(H50A,H50B), C51(H51A,H51B), C54(H54A,H54B), C1(H1A,H1B), C2(H2A,H2B),
 C1A(H1AA,H1AB), C2A(H2AA,H2AB), C1B(H1BA,H1BB), C2B(H2BA,H2BB), C1A(H1AA,H1AB),
  C2A(H2AA,H2AB), C1B(H1BA,H1BB), C2B(H2BA,H2BB), C1A(H1AA,H1AB), C2A(H2AA,
 H2AB), C1B(H1BA,H1BB), C2B(H2BA,H2BB)
7.b Aromatic/amide H refined with riding coordinates:
 C5(H5), C6(H6), C8(H8), C9(H9), C11(H11), C12(H12), C14(H14), C15(H15),
 C17(H17), C18(H18), C20(H20), C21(H21), C26(H26), C27(H27), C29(H29), C30(H30),
  C32(H32), C33(H33), C35(H35), C36(H36), C38(H38), C39(H39), C41(H41),
 C42(H42), C45(H45), C49(H49), C53(H53), C5(H5), C6(H6), C8(H8), C9(H9),
 C11(H11), C12(H12), C14(H14), C15(H15), C17(H17), C18(H18), C20(H20), C21(H21),
  C26(H26), C27(H27), C29(H29), C30(H30), C32(H32), C33(H33), C35(H35),
 C36(H36), C38(H38), C39(H39), C41(H41), C42(H42), C45(H45), C49(H49), C53(H53),
  C2(H2), C3(H3), C4(H4), C5(H5), C7(H7), C8(H8), C11(H11), C12(H12), C14(H14),
 C15(H15), C16(H16), C17(H17), C1(H1), C2(H2), C3(H3), C4(H4), C6(H6), C7(H7),
 C10(H10), C11(H11), C15(H15), C16(H16), C17(H17), C18(H18)
;
_shelx_shelxl_version_number 2014/7
_olex2_submission_special_instructions 'No special instructions were received'

loop_
_space_group_symop_operation_xyz
'x, y, z'
'-x+1/2, y+1/2, -z+1/2'
'-x, -y, -z'
'x-1/2, -y-1/2, z-1/2'

loop_
_atom_site_label
_atom_site_type_symbol
_atom_site_fract_x
_atom_site_fract_y
_atom_site_fract_z
_atom_site_U_iso_or_equiv
_atom_site_adp_type
_atom_site_occupancy
_atom_site_site_symmetry_order
_atom_site_calc_flag
_atom_site_refinement_flags_posn
_atom_site_refinement_flags_adp
_atom_site_refinement_flags_occupancy
_atom_site_disorder_assembly
_atom_site_disorder_group
O1_1 O 0.0728(3) 0.5726(2) 0.70710(13) 0.0630(13) Uani 1 1 d . . . . .
O2_1 O -0.0157(2) 0.00026(19) 0.70921(11) 0.0442(9) Uani 1 1 d . . . . .
O3_1 O 0.61375(19) 0.22862(19) 0.74004(10) 0.0374(9) Uani 1 1 d . . . . .
N1_1 N 0.2692(2) 0.3199(2) 0.73668(12) 0.0345(10) Uani 1 1 d . . . . .
N2_1 N 0.2549(2) 0.2077(2) 0.73128(11) 0.0315(9) Uani 1 1 d . . . . .
N3_1 N 0.1440(2) 0.2735(2) 0.72507(11) 0.0320(9) Uani 1 1 d . . . . .
N4_1 N 0.0963(2) 0.24225(17) 0.53910(10) 0.0229(8) Uani 1 1 d . . . . .
N5_1 N 0.2129(2) 0.30098(17) 0.54748(10) 0.0217(8) Uani 1 1 d . . . . .
N6_1 N 0.2167(2) 0.18793(18) 0.54937(10) 0.0251(8) Uani 1 1 d . . . . .
N7_1 N 0.6309(3) 0.3456(2) 0.67120(12) 0.0375(10) Uani 1 1 d . . . . .
N8_1 N 0.6137(3) 0.3406(2) 0.63474(12) 0.0369(10) Uani 1 1 d . . . . .
N9_1 N 0.6074(2) 0.27806(19) 0.62697(11) 0.0269(8) Uani 1 1 d . . . . .
N10_1 N 0.0515(5) 0.6230(3) 0.62824(18) 0.084(2) Uani 1 1 d . . . . .
N11_1 N 0.0424(4) 0.6099(3) 0.59257(17) 0.073(2) Uani 1 1 d . . . . .
N12_1 N -0.0046(3) 0.5595(2) 0.58556(13) 0.0392(11) Uani 1 1 d . . . . .
N13_1 N -0.0921(3) -0.0546(3) 0.63387(15) 0.0485(12) Uani 1 1 d . . . . .
N14_1 N -0.0966(3) -0.0538(2) 0.59780(14) 0.0442(12) Uani 1 1 d . . . . .
N15_1 N -0.0243(2) -0.05509(19) 0.59241(12) 0.0335(9) Uani 1 1 d . . . . .
C1_1 C 0.2974(3) 0.2610(3) 0.73596(13) 0.0308(11) Uani 1 1 d . . . . .
C2_1 C 0.1775(3) 0.2163(3) 0.72634(12) 0.0285(10) Uani 1 1 d . . . . .
C3_1 C 0.1916(3) 0.3238(3) 0.73027(13) 0.0332(11) Uani 1 1 d . . . . .
C4_1 C 0.1587(3) 0.3886(3) 0.72718(15) 0.0379(12) Uani 1 1 d . . . . .
C5_1 C 0.0799(3) 0.3972(3) 0.71542(17) 0.0445(14) Uani 1 1 d . . . . .
H5_1 H 0.0475 0.3620 0.7123 0.053 Uiso 1 1 calc R . . . .
C6_1 C 0.0492(3) 0.4578(3) 0.70830(19) 0.0518(16) Uani 1 1 d . . . . .
H6_1 H -0.0036 0.4629 0.7002 0.062 Uiso 1 1 calc R . . . .
C7_1 C 0.0963(4) 0.5101(3) 0.71314(17) 0.0496(15) Uani 1 1 d . . . . .
C8_1 C 0.1758(4) 0.5027(3) 0.72617(18) 0.0514(15) Uani 1 1 d . . . . .
H8_1 H 0.2081 0.5380 0.7303 0.062 Uiso 1 1 calc R . . . .
C9_1 C 0.2048(3) 0.4422(3) 0.73261(17) 0.0483(15) Uani 1 1 d . . . . .
H9_1 H 0.2575 0.4371 0.7410 0.058 Uiso 1 1 calc R . . . .
C10_1 C 0.1280(3) 0.1598(3) 0.72128(13) 0.0297(10) Uani 1 1 d . . . . .
C11_1 C 0.0481(3) 0.1640(3) 0.71847(13) 0.0322(11) Uani 1 1 d . . . . .
H11_1 H 0.0256 0.2036 0.7197 0.039 Uiso 1 1 calc R . . . .
C12_1 C 0.0028(3) 0.1109(3) 0.71391(13) 0.0337(11) Uani 1 1 d . . . . .
H12_1 H -0.0499 0.1150 0.7121 0.040 Uiso 1 1 calc R . . . .
C13_1 C 0.0341(3) 0.0507(3) 0.71192(15) 0.0361(12) Uani 1 1 d . . . . .
C14_1 C 0.1130(3) 0.0452(3) 0.71334(17) 0.0441(14) Uani 1 1 d . . . . .
H14_1 H 0.1348 0.0056 0.7110 0.053 Uiso 1 1 calc R . . . .
C15_1 C 0.1583(3) 0.0996(3) 0.71826(16) 0.0407(13) Uani 1 1 d . . . . .
H15_1 H 0.2109 0.0955 0.7196 0.049 Uiso 1 1 calc R . . . .
C16_1 C 0.3811(3) 0.2543(3) 0.73910(13) 0.0315(11) Uani 1 1 d . . . . .
C17_1 C 0.4158(3) 0.1944(3) 0.74251(15) 0.0390(12) Uani 1 1 d . . . . .
H17_1 H 0.3866 0.1583 0.7446 0.047 Uiso 1 1 calc R . . . .
C18_1 C 0.4933(3) 0.1884(3) 0.74275(14) 0.0359(12) Uani 1 1 d . . . . .
H18_1 H 0.5161 0.1484 0.7453 0.043 Uiso 1 1 calc R . . . .
C19_1 C 0.5371(3) 0.2411(3) 0.73918(13) 0.0331(11) Uani 1 1 d . . . . .
C20_1 C 0.5037(3) 0.3005(3) 0.73555(14) 0.0368(12) Uani 1 1 d . . . . .
H20_1 H 0.5331 0.3362 0.7330 0.044 Uiso 1 1 calc R . . . .
C21_1 C 0.4260(3) 0.3074(3) 0.73567(14) 0.0356(12) Uani 1 1 d . . . . .
H21_1 H 0.4039 0.3477 0.7334 0.043 Uiso 1 1 calc R . . . .
C22_1 C 0.2504(2) 0.2455(2) 0.55127(11) 0.0207(9) Uani 1 1 d . . . . .
C23_1 C 0.1396(3) 0.1893(2) 0.54312(12) 0.0231(9) Uani 1 1 d . . . . .
C24_1 C 0.1362(3) 0.2972(2) 0.54198(11) 0.0219(9) Uani 1 1 d . . . . .
C25_1 C 0.0931(2) 0.3576(2) 0.54067(12) 0.0227(9) Uani 1 1 d . . . . .
C26_1 C 0.0141(3) 0.3576(2) 0.53938(14) 0.0299(10) Uani 1 1 d . . . . .
H26_1 H -0.0127 0.3194 0.5373 0.036 Uiso 1 1 calc R . . . .
C27_1 C -0.0249(3) 0.4150(2) 0.54115(15) 0.0332(11) Uani 1 1 d . . . . .
H27_1 H -0.0776 0.4148 0.5401 0.040 Uiso 1 1 calc R . . . .
C28_1 C 0.0149(3) 0.4721(2) 0.54439(14) 0.0341(11) Uani 1 1 d . . . . .
C29_1 C 0.0941(3) 0.4726(2) 0.54538(15) 0.0340(11) Uani 1 1 d . . . . .
H29_1 H 0.1207 0.5110 0.5474 0.041 Uiso 1 1 calc R . . . .
C30_1 C 0.1328(3) 0.4159(2) 0.54336(13) 0.0285(10) Uani 1 1 d . . . . .
H30_1 H 0.1853 0.4163 0.5438 0.034 Uiso 1 1 calc R . . . .
C31_1 C 0.3357(2) 0.2482(2) 0.55971(11) 0.0210(9) Uani 1 1 d . . . . .
C32_1 C 0.3792(3) 0.1923(2) 0.56631(13) 0.0275(10) Uani 1 1 d . . . . .
H32_1 H 0.3546 0.1530 0.5647 0.033 Uiso 1 1 calc R . . . .
C33_1 C 0.4586(3) 0.1952(2) 0.57526(13) 0.0292(10) Uani 1 1 d . . . . .
H33_1 H 0.4872 0.1579 0.5796 0.035 Uiso 1 1 calc R . . . .
C34_1 C 0.4957(3) 0.2534(2) 0.57772(12) 0.0252(9) Uani 1 1 d . . . . .
C35_1 C 0.4529(3) 0.3095(2) 0.57114(13) 0.0276(10) Uani 1 1 d . . . . .
H35_1 H 0.4778 0.3487 0.5727 0.033 Uiso 1 1 calc R . . . .
C36_1 C 0.3731(3) 0.3067(2) 0.56220(12) 0.0264(10) Uani 1 1 d . . . . .
H36_1 H 0.3446 0.3440 0.5579 0.032 Uiso 1 1 calc R . . . .
C37_1 C 0.1000(3) 0.1271(2) 0.54245(13) 0.0274(10) Uani 1 1 d . . . . .
C38_1 C 0.1408(3) 0.0699(2) 0.54342(14) 0.0331(11) Uani 1 1 d . . . . .
H38_1 H 0.1925 0.0705 0.5423 0.040 Uiso 1 1 calc R . . . .
C39_1 C 0.1040(3) 0.0126(2) 0.54603(15) 0.0345(11) Uani 1 1 d . . . . .
H39_1 H 0.1313 -0.0252 0.5463 0.041 Uiso 1 1 calc R . . . .
C40_1 C 0.0277(3) 0.0103(2) 0.54827(14) 0.0318(11) Uani 1 1 d . . . . .
C41_1 C -0.0148(3) 0.0669(2) 0.54561(15) 0.0353(12) Uani 1 1 d . . . . .
H41_1 H -0.0671 0.0657 0.5455 0.042 Uiso 1 1 calc R . . . .
C42_1 C 0.0217(3) 0.1248(2) 0.54310(15) 0.0336(11) Uani 1 1 d . . . . .
H42_1 H -0.0062 0.1625 0.5418 0.040 Uiso 1 1 calc R . . . .
C43_1 C 0.0018(4) 0.5859(3) 0.68288(17) 0.0520(16) Uani 1 1 d . . . . .
H43A_1 H -0.0144 0.6286 0.6875 0.062 Uiso 1 1 calc R . . . .
H43B_1 H -0.0368 0.5565 0.6878 0.062 Uiso 1 1 calc R . . . .
C44_1 C 0.0075(3) 0.5803(3) 0.64310(17) 0.0427(13) Uani 1 1 d . . . . .
C45_1 C -0.0264(3) 0.5400(3) 0.61626(16) 0.0394(13) Uani 1 1 d . . . . .
H45_1 H -0.0583 0.5058 0.6186 0.047 Uiso 1 1 calc R . . . .
C46_1 C -0.0262(3) 0.5342(3) 0.54820(16) 0.0404(13) Uani 1 1 d . . . . .
H46A_1 H -0.0135 0.5650 0.5309 0.049 Uiso 1 1 calc R . . . .
H46B_1 H -0.0813 0.5272 0.5420 0.049 Uiso 1 1 calc R . . . .
C47_1 C 0.0039(3) -0.0587(3) 0.69264(17) 0.0429(13) Uani 1 1 d . . . . .
H47A_1 H -0.0232 -0.0938 0.7012 0.052 Uiso 1 1 calc R . . . .
H47B_1 H 0.0586 -0.0665 0.7005 0.052 Uiso 1 1 calc R . . . .
C48_1 C -0.0168(3) -0.0557(2) 0.65170(16) 0.0352(11) Uani 1 1 d . . . . .
C49_1 C 0.0264(3) -0.0564(2) 0.62512(15) 0.0337(11) Uani 1 1 d . . . . .
H49_1 H 0.0798 -0.0575 0.6288 0.040 Uiso 1 1 calc R . . . .
C50_1 C -0.0109(3) -0.0523(2) 0.55463(15) 0.0348(11) Uani 1 1 d . . . . .
H50A_1 H -0.0595 -0.0561 0.5371 0.042 Uiso 1 1 calc R . . . .
H50B_1 H 0.0216 -0.0875 0.5506 0.042 Uiso 1 1 calc R . . . .
C51_1 C 0.6581(3) 0.2778(3) 0.72708(13) 0.0334(11) Uani 1 1 d . . . . .
H51A_1 H 0.7122 0.2670 0.7337 0.040 Uiso 1 1 calc R . . . .
H51B_1 H 0.6507 0.3177 0.7391 0.040 Uiso 1 1 calc R . . . .
C52_1 C 0.6352(2) 0.2860(2) 0.68630(13) 0.0281(10) Uani 1 1 d . . . . .
C53_1 C 0.6195(3) 0.2428(2) 0.65788(13) 0.0285(10) Uani 1 1 d . . . . .
H53_1 H 0.6178 0.1987 0.6597 0.034 Uiso 1 1 calc R . . . .
C54_1 C 0.5836(3) 0.2575(3) 0.58843(12) 0.0293(10) Uani 1 1 d . . . . .
H54A_1 H 0.6057 0.2161 0.5854 0.035 Uiso 1 1 calc R . . . .
H54B_1 H 0.6022 0.2875 0.5724 0.035 Uiso 1 1 calc R . . . .
O1_2 O 0.7247(2) 1.0305(2) 0.52906(11) 0.0514(11) Uani 1 1 d . . . . .
O2_2 O 0.7804(3) 0.4728(2) 0.55290(12) 0.0588(12) Uani 1 1 d . . . . .
O3_2 O 0.1476(2) 0.7150(2) 0.51039(11) 0.0447(10) Uani 1 1 d . . . . .
N1_2 N 0.5056(2) 0.6789(2) 0.51885(11) 0.0366(10) Uani 1 1 d . . . . .
N2_2 N 0.4958(2) 0.7915(2) 0.51395(11) 0.0340(10) Uani 1 1 d . . . . .
N3_2 N 0.6183(2) 0.7415(2) 0.52386(11) 0.0378(11) Uani 1 1 d . . . . .
N4_2 N 0.6578(2) 0.74466(18) 0.71162(10) 0.0233(8) Uani 1 1 d . . . . .
N5_2 N 0.5401(2) 0.80250(18) 0.70122(10) 0.0232(8) Uani 1 1 d . . . . .
N6_2 N 0.5388(2) 0.68980(18) 0.70713(10) 0.0253(8) Uani 1 1 d . . . . .
N7_2 N 0.1511(2) 0.7757(2) 0.62187(12) 0.0319(9) Uani 1 1 d . . . . .
N8_2 N 0.1489(3) 0.8376(2) 0.61237(15) 0.0464(12) Uani 1 1 d . . . . .
N9_2 N 0.1344(3) 0.8397(2) 0.57598(15) 0.0476(12) Uani 1 1 d . . . . .
N10_2 N 0.7376(2) 1.05609(19) 0.64406(12) 0.0328(9) Uani 1 1 d . . . . .
N11_2 N 0.6766(3) 1.0960(2) 0.63997(15) 0.0452(12) Uani 1 1 d . . . . .
N12_2 N 0.6543(3) 1.1080(2) 0.60447(15) 0.0457(12) Uani 1 1 d . . . . .
N13_2 N 0.7885(2) 0.44522(19) 0.67297(12) 0.0323(9) Uani 1 1 d . . . . .
N14_2 N 0.8614(2) 0.4371(2) 0.66873(14) 0.0418(11) Uani 1 1 d . . . . .
N15_2 N 0.8587(3) 0.4291(2) 0.63333(15) 0.0438(12) Uani 1 1 d . . . . .
C1_2 C 0.5823(3) 0.6861(3) 0.52347(13) 0.0365(12) Uani 1 1 d . . . . .
C2_2 C 0.4655(3) 0.7339(3) 0.51468(12) 0.0323(11) Uani 1 1 d . . . . .
C3_2 C 0.5730(3) 0.7940(3) 0.51893(12) 0.0328(11) Uani 1 1 d . . . . .
C4_2 C 0.6103(3) 0.8559(3) 0.51987(12) 0.0337(12) Uani 1 1 d . . . . .
C5_2 C 0.6913(3) 0.8607(3) 0.52522(16) 0.0464(15) Uani 1 1 d . . . . .
H5_2 H 0.7208 0.8239 0.5268 0.056 Uiso 1 1 calc R . . . .
C6_2 C 0.7264(3) 0.9188(3) 0.52805(16) 0.0474(15) Uani 1 1 d . . . . .
H6_2 H 0.7796 0.9208 0.5314 0.057 Uiso 1 1 calc R . . . .
C7_2 C 0.6847(3) 0.9746(3) 0.52607(14) 0.0415(13) Uani 1 1 d . . . . .
C8_2 C 0.6046(3) 0.9707(3) 0.52063(19) 0.0538(16) Uani 1 1 d . . . . .
H8_2 H 0.5753 1.0077 0.5191 0.065 Uiso 1 1 calc R . . . .
C9_2 C 0.5693(3) 0.9121(3) 0.51757(17) 0.0467(15) Uani 1 1 d . . . . .
H9_2 H 0.5160 0.9103 0.5138 0.056 Uiso 1 1 calc R . . . .
C10_2 C 0.3813(3) 0.7295(3) 0.51109(13) 0.0339(11) Uani 1 1 d . . . . .
C11_2 C 0.3421(3) 0.6727(3) 0.50508(16) 0.0468(14) Uani 1 1 d . . . . .
H11_2 H 0.3684 0.6359 0.5012 0.056 Uiso 1 1 calc R . . . .
C12_2 C 0.2647(3) 0.6695(3) 0.50463(16) 0.0485(15) Uani 1 1 d . . . . .
H12_2 H 0.2390 0.6308 0.5000 0.058 Uiso 1 1 calc R . . . .
C13_2 C 0.2244(3) 0.7240(3) 0.51104(14) 0.0386(13) Uani 1 1 d . . . . .
C14_2 C 0.2614(3) 0.7818(3) 0.51671(14) 0.0362(12) Uani 1 1 d . . . . .
H14_2 H 0.2347 0.8183 0.5206 0.043 Uiso 1 1 calc R . . . .
C15_2 C 0.3396(3) 0.7846(3) 0.51652(13) 0.0340(11) Uani 1 1 d . . . . .
H15_2 H 0.3649 0.8235 0.5200 0.041 Uiso 1 1 calc R . . . .
C16_2 C 0.6312(3) 0.6276(3) 0.52979(14) 0.0433(14) Uani 1 1 d . . . . .
C17_2 C 0.7107(3) 0.6337(3) 0.53058(16) 0.0485(15) Uani 1 1 d . . . . .
H17_2 H 0.7316 0.6726 0.5258 0.058 Uiso 1 1 calc R . . . .
C18_2 C 0.7571(4) 0.5798(4) 0.53862(17) 0.0552(18) Uani 1 1 d . . . . .
H18_2 H 0.8093 0.5831 0.5388 0.066 Uiso 1 1 calc R . . . .
C19_2 C 0.7277(4) 0.5227(3) 0.54617(16) 0.0495(16) Uani 1 1 d . . . . .
C20_2 C 0.6501(4) 0.5167(3) 0.5463(2) 0.0628(19) Uani 1 1 d . . . . .
H20_2 H 0.6302 0.4780 0.5522 0.075 Uiso 1 1 calc R . . . .
C21_2 C 0.6020(4) 0.5698(3) 0.5376(2) 0.0571(17) Uani 1 1 d . . . . .
H21_2 H 0.5497 0.5659 0.5370 0.069 Uiso 1 1 calc R . . . .
C22_2 C 0.5041(2) 0.7468(2) 0.70191(11) 0.0214(9) Uani 1 1 d . . . . .
C23_2 C 0.6163(3) 0.6918(2) 0.71216(11) 0.0231(9) Uani 1 1 d . . . . .
C24_2 C 0.6169(2) 0.7985(2) 0.70560(11) 0.0214(9) Uani 1 1 d . . . . .
C25_2 C 0.6586(3) 0.8585(2) 0.70175(11) 0.0237(9) Uani 1 1 d . . . . .
C26_2 C 0.6207(3) 0.9171(2) 0.70021(13) 0.0284(10) Uani 1 1 d . . . . .
H26_2 H 0.5700 0.9186 0.7031 0.034 Uiso 1 1 calc R . . . .
C27_2 C 0.6583(3) 0.9728(2) 0.69438(14) 0.0333(11) Uani 1 1 d . . . . .
H27_2 H 0.6332 1.0117 0.6940 0.040 Uiso 1 1 calc R . . . .
C28_2 C 0.7337(3) 0.9707(2) 0.68911(13) 0.0305(11) Uani 1 1 d . . . . .
C29_2 C 0.7719(3) 0.9127(2) 0.69060(14) 0.0313(11) Uani 1 1 d . . . . .
H29_2 H 0.8223 0.9112 0.6874 0.038 Uiso 1 1 calc R . . . .
C30_2 C 0.7341(3) 0.8569(2) 0.69696(13) 0.0289(10) Uani 1 1 d . . . . .
H30_2 H 0.7598 0.8181 0.6980 0.035 Uiso 1 1 calc R . . . .
C31_2 C 0.4186(3) 0.7487(2) 0.69378(12) 0.0244(9) Uani 1 1 d . . . . .
C32_2 C 0.3760(3) 0.6930(2) 0.68993(13) 0.0286(10) Uani 1 1 d . . . . .
H32_2 H 0.4009 0.6539 0.6940 0.034 Uiso 1 1 calc R . . . .
C33_2 C 0.2958(3) 0.6952(3) 0.67996(13) 0.0315(11) Uani 1 1 d . . . . .
H33_2 H 0.2673 0.6577 0.6773 0.038 Uiso 1 1 calc R . . . .
C34_2 C 0.2587(3) 0.7538(3) 0.67406(13) 0.0309(11) Uani 1 1 d . . . . .
C35_2 C 0.3014(3) 0.8097(3) 0.67857(14) 0.0360(12) Uani 1 1 d . . . . .
H35_2 H 0.2765 0.8488 0.6750 0.043 Uiso 1 1 calc R . . . .
C36_2 C 0.3811(3) 0.8076(3) 0.68834(13) 0.0310(11) Uani 1 1 d . . . . .
H36_2 H 0.4094 0.8452 0.6913 0.037 Uiso 1 1 calc R . . . .
C37_2 C 0.6579(3) 0.6301(2) 0.71656(12) 0.0255(9) Uani 1 1 d . . . . .
C38_2 C 0.7369(3) 0.6290(2) 0.71789(14) 0.0325(11) Uani 1 1 d . . . . .
H38_2 H 0.7645 0.6668 0.7191 0.039 Uiso 1 1 calc R . . . .
C39_2 C 0.7744(3) 0.5704(2) 0.71735(14) 0.0334(11) Uani 1 1 d . . . . .
H39_2 H 0.8271 0.5696 0.7187 0.040 Uiso 1 1 calc R . . . .
C40_2 C 0.7339(3) 0.5138(2) 0.71484(14) 0.0341(11) Uani 1 1 d . . . . .
C41_2 C 0.6561(3) 0.5152(2) 0.71561(16) 0.0379(12) Uani 1 1 d . . . . .
H41_2 H 0.6290 0.4773 0.7155 0.046 Uiso 1 1 calc R . . . .
C42_2 C 0.6186(3) 0.5727(2) 0.71661(15) 0.0344(11) Uani 1 1 d . . . . .
H42_2 H 0.5667 0.5731 0.7173 0.041 Uiso 1 1 calc R . . . .
C43_2 C 0.1055(3) 0.7670(3) 0.52184(15) 0.0416(13) Uani 1 1 d . . . . .
H43A_2 H 0.0510 0.7577 0.5151 0.050 Uiso 1 1 calc R . . . .
H43B_2 H 0.1150 0.8052 0.5088 0.050 Uiso 1 1 calc R . . . .
C44_2 C 0.1270(3) 0.7792(3) 0.56248(14) 0.0331(11) Uani 1 1 d . . . . .
C45_2 C 0.1388(3) 0.7379(2) 0.59190(13) 0.0291(10) Uani 1 1 d . . . . .
H45_2 H 0.1383 0.6937 0.5912 0.035 Uiso 1 1 calc R . . . .
C46_2 C 0.1716(3) 0.7571(3) 0.66115(15) 0.0384(12) Uani 1 1 d . . . . .
H46A_2 H 0.1493 0.7160 0.6644 0.046 Uiso 1 1 calc R . . . .
H46B_2 H 0.1508 0.7880 0.6760 0.046 Uiso 1 1 calc R . . . .
C47_2 C 0.7635(4) 0.4198(3) 0.57466(17) 0.0530(16) Uani 1 1 d . . . . .
H47A_2 H 0.7915 0.3827 0.5691 0.064 Uiso 1 1 calc R . . . .
H47B_2 H 0.7090 0.4102 0.5677 0.064 Uiso 1 1 calc R . . . .
C48_2 C 0.7838(3) 0.4320(2) 0.61484(15) 0.0334(11) Uani 1 1 d . . . . .
C49_2 C 0.7392(3) 0.4433(2) 0.63982(14) 0.0317(11) Uani 1 1 d . . . . .
H49_2 H 0.6862 0.4485 0.6351 0.038 Uiso 1 1 calc R . . . .
C50_2 C 0.7728(3) 0.4514(3) 0.71030(15) 0.0385(12) Uani 1 1 d . . . . .
H50A_2 H 0.8208 0.4488 0.7284 0.046 Uiso 1 1 calc R . . . .
H50B_2 H 0.7402 0.4166 0.7148 0.046 Uiso 1 1 calc R . . . .
C51_2 C 0.6939(4) 1.0840(3) 0.54470(18) 0.0540(16) Uani 1 1 d . . . . .
H51A_2 H 0.6401 1.0889 0.5330 0.065 Uiso 1 1 calc R . . . .
H51B_2 H 0.7208 1.1222 0.5398 0.065 Uiso 1 1 calc R . . . .
C52_2 C 0.7011(3) 1.0770(3) 0.58560(16) 0.0381(12) Uani 1 1 d . . . . .
C53_2 C 0.7538(3) 1.0427(2) 0.61068(15) 0.0326(11) Uani 1 1 d . . . . .
H53_2 H 0.7923 1.0162 0.6058 0.039 Uiso 1 1 calc R . . . .
C54_2 C 0.7729(3) 1.0315(2) 0.68061(15) 0.0371(12) Uani 1 1 d . . . . .
H54A_2 H 0.7693 1.0633 0.6991 0.044 Uiso 1 1 calc R . . . .
H54B_2 H 0.8269 1.0230 0.6817 0.044 Uiso 1 1 calc R . . . .
C1_3 C 0.3365(5) 0.4013(5) 0.6513(2) 0.0875(7) Uani 1 1 d D U . . .
C2_3 C 0.4203(5) 0.3997(5) 0.6571(2) 0.0875(7) Uani 1 1 d D U . . .
H2_3 H 0.4453 0.3610 0.6563 0.105 Uiso 1 1 calc R . . . .
C3_3 C 0.4606(6) 0.4525(5) 0.6635(2) 0.0875(7) Uani 1 1 d D U . . .
H3_3 H 0.5137 0.4494 0.6665 0.105 Uiso 1 1 calc R . . . .
C4_3 C 0.4311(5) 0.5098(5) 0.6660(2) 0.0875(7) Uani 1 1 d D U . . .
H4_3 H 0.4621 0.5458 0.6701 0.105 Uiso 1 1 calc R . . . .
C5_3 C 0.3537(5) 0.5137(5) 0.6624(2) 0.0875(7) Uani 1 1 d D U . . .
H5_3 H 0.3336 0.5534 0.6661 0.105 Uiso 1 1 calc R . . . .
C6_3 C 0.3014(5) 0.4636(5) 0.6536(2) 0.0875(7) Uani 1 1 d D U . . .
C7_3 C 0.2218(5) 0.4726(5) 0.6441(2) 0.0875(7) Uani 1 1 d D U . . .
H7_3 H 0.2017 0.5136 0.6420 0.105 Uiso 1 1 calc R . . . .
C8_3 C 0.1703(6) 0.4184(5) 0.6376(2) 0.0875(7) Uani 1 1 d D U . . .
H8_3 H 0.1171 0.4223 0.6321 0.105 Uiso 1 1 calc DR . . . .
C9_3 C 0.2086(5) 0.3592(5) 0.6403(2) 0.0875(7) Uani 1 1 d D U . . .
C10_3 C 0.2862(5) 0.3514(5) 0.6446(2) 0.0875(7) Uani 1 1 d D U . . .
C11_3 C 0.3170(6) 0.2852(5) 0.6459(2) 0.0875(7) Uani 1 1 d D U . . .
H11_3 H 0.3698 0.2789 0.6495 0.105 Uiso 1 1 calc R . . . .
C12_3 C 0.2738(5) 0.2386(5) 0.6424(2) 0.0875(7) Uani 1 1 d D U . . .
H12_3 H 0.2950 0.1980 0.6435 0.105 Uiso 1 1 calc R . . . .
C13_3 C 0.1813(6) 0.2461(5) 0.6360(2) 0.0875(7) Uani 1 1 d D U . . .
C14_3 C 0.1442(5) 0.1870(5) 0.6331(2) 0.0875(7) Uani 1 1 d D U . . .
H14_3 H 0.1703 0.1484 0.6352 0.105 Uiso 1 1 calc R . . . .
C15_3 C 0.0619(5) 0.1917(5) 0.6268(2) 0.0875(7) Uani 1 1 d D U . . .
H15_3 H 0.0322 0.1550 0.6248 0.105 Uiso 1 1 calc R . . . .
C16_3 C 0.0251(6) 0.2533(5) 0.6236(2) 0.0875(7) Uani 1 1 d D U . . .
H16_3 H -0.0281 0.2577 0.6187 0.105 Uiso 1 1 calc R . . . .
C17_3 C 0.0756(5) 0.3071(5) 0.6284(2) 0.0875(7) Uani 1 1 d D U . . .
H17_3 H 0.0532 0.3472 0.6276 0.105 Uiso 1 1 calc DR . . . .
C18_3 C 0.1564(5) 0.3041(5) 0.6342(2) 0.0875(7) Uani 1 1 d D U . . .
C14_4 C 0.5979(4) 0.7570(5) 0.61561(17) 0.0684(17) Uani 1 1 d . U . . .
C1_4 C 0.6755(5) 0.7569(6) 0.6200(2) 0.094(2) Uani 1 1 d . U . . .
H1_4 H 0.7047 0.7935 0.6194 0.113 Uiso 1 1 calc R . . . .
C2_4 C 0.7087(6) 0.6923(6) 0.6257(2) 0.091(3) Uani 1 1 d . U . . .
H2_4 H 0.7618 0.6888 0.6292 0.110 Uiso 1 1 calc R . . . .
C3_4 C 0.6673(5) 0.6367(6) 0.6262(2) 0.090(2) Uani 1 1 d . U . . .
H3_4 H 0.6921 0.5975 0.6297 0.108 Uiso 1 1 calc R . . . .
C4_4 C 0.5897(5) 0.6408(5) 0.62161(18) 0.086(2) Uani 1 1 d . U . . .
H4_4 H 0.5595 0.6047 0.6219 0.103 Uiso 1 1 calc R . . . .
C5_4 C 0.5552(4) 0.7054(4) 0.61603(16) 0.0671(17) Uani 1 1 d . U . . .
C6_4 C 0.4720(4) 0.7064(4) 0.61108(18) 0.0645(17) Uani 1 1 d . U . . .
H6_4 H 0.4445 0.6689 0.6115 0.077 Uiso 1 1 calc R . . . .
C7_4 C 0.4343(4) 0.7650(3) 0.60560(15) 0.0512(14) Uani 1 1 d . U . . .
H7_4 H 0.3811 0.7667 0.6026 0.061 Uiso 1 1 calc R . . . .
C8_4 C 0.4765(4) 0.8220(4) 0.60461(17) 0.0589(15) Uani 1 1 d . U . . .
C9_4 C 0.5535(4) 0.8235(4) 0.60911(16) 0.0658(17) Uani 1 1 d . U . . .
C10_4 C 0.5995(5) 0.8745(5) 0.60916(17) 0.0738(19) Uani 1 1 d . U . . .
H10_4 H 0.6527 0.8714 0.6130 0.089 Uiso 1 1 calc R . . . .
C11_4 C 0.5574(6) 0.9367(5) 0.6025(2) 0.089(2) Uani 1 1 d . U . . .
H11_4 H 0.5857 0.9741 0.6030 0.106 Uiso 1 1 calc R . . . .
C12_4 C 0.4786(5) 0.9403(4) 0.59559(19) 0.0726(19) Uani 1 1 d . U . . .
C15_4 C 0.4373(6) 0.9975(4) 0.5860(2) 0.087(2) Uani 1 1 d . U . . .
H15_4 H 0.4635 1.0352 0.5840 0.104 Uiso 1 1 calc R . . . .
C16_4 C 0.3585(7) 0.9972(5) 0.5795(3) 0.099(3) Uani 1 1 d . U . . .
H16_4 H 0.3319 1.0351 0.5733 0.119 Uiso 1 1 calc R . . . .
C17_4 C 0.3183(6) 0.9425(4) 0.5819(2) 0.088(2) Uani 1 1 d . U . . .
H17_4 H 0.2648 0.9437 0.5773 0.105 Uiso 1 1 calc R . . . .
C18_4 C 0.3553(5) 0.8868(4) 0.59080(19) 0.0695(18) Uani 1 1 d . U . . .
H18_4 H 0.3269 0.8503 0.5928 0.083 Uiso 1 1 calc R . . . .
C13_4 C 0.4341(5) 0.8831(4) 0.59703(16) 0.0637(16) Uani 1 1 d . U . . .
Cl1_5 Cl 0.65192(10) 0.75264(12) 0.79832(4) 0.0724(6) Uani 1 1 d D . . . .
Cl2_5 Cl 0.70195(12) 0.73736(10) 0.91636(4) 0.0700(5) Uani 1 1 d D . . . .
C1_5 C 0.6729(4) 0.7741(3) 0.84614(17) 0.0483(14) Uani 1 1 d D . . . .
H1A_5 H 0.7200 0.7988 0.8519 0.058 Uiso 1 1 calc R . . . .
H1B_5 H 0.6315 0.7998 0.8518 0.058 Uiso 1 1 calc R . . . .
C2_5 C 0.6814(4) 0.7156(3) 0.86822(17) 0.0525(16) Uani 1 1 d D . . . .
H2A_5 H 0.7230 0.6900 0.8627 0.063 Uiso 1 1 calc R . . . .
H2B_5 H 0.6344 0.6908 0.8624 0.063 Uiso 1 1 calc R . . . .
Cl1A_6 Cl -0.0802(5) -0.2300(5) 0.66439(17) 0.072(2) Uani 0.678(11) 1 d D U P A 1
Cl2A_6 Cl -0.10123(19) -0.2162(2) 0.54689(8) 0.0507(9) Uani 0.678(11) 1 d D U P A 1
C1A_6 C -0.0520(6) -0.2245(5) 0.6183(2) 0.048(2) Uani 0.678(11) 1 d D U P A 1
H1AA_6 H -0.0203 -0.1873 0.6171 0.058 Uiso 0.678(11) 1 calc R . P A 1
H1AB_6 H -0.0242 -0.2622 0.6135 0.058 Uiso 0.678(11) 1 calc R . P A 1
C2A_6 C -0.1266(6) -0.2194(6) 0.5918(2) 0.058(3) Uani 0.678(11) 1 d D U P A 1
H2AA_6 H -0.1537 -0.1811 0.5963 0.069 Uiso 0.678(11) 1 calc R . P A 1
H2AB_6 H -0.1587 -0.2560 0.5936 0.069 Uiso 0.678(11) 1 calc R . P A 1
Cl1B_6 Cl -0.0503(9) -0.2343(11) 0.6660(4) 0.070(4) Uani 0.322(11) 1 d D U P A 2
Cl2B_6 Cl -0.0937(5) -0.2560(8) 0.54761(17) 0.079(4) Uani 0.322(11) 1 d D U P A 2
C1B_6 C -0.084(2) -0.2167(13) 0.6164(5) 0.091(8) Uani 0.322(11) 1 d D U P A 2
H1BA_6 H -0.1372 -0.2037 0.6112 0.109 Uiso 0.322(11) 1 calc R . P A 2
H1BB_6 H -0.0531 -0.1830 0.6088 0.109 Uiso 0.322(11) 1 calc R . P A 2
C2B_6 C -0.0740(15) -0.2770(11) 0.5971(4) 0.074(6) Uani 0.322(11) 1 d D U P A 2
H2BA_6 H -0.1100 -0.3090 0.6020 0.089 Uiso 0.322(11) 1 calc R . P A 2
H2BB_6 H -0.0221 -0.2933 0.6051 0.089 Uiso 0.322(11) 1 calc R . P A 2
Cl1A_7 Cl 0.4255(3) 0.4808(2) 0.55342(13) 0.1101(9) Uani 0.696(3) 1 d . U P B 1
Cl2A_7 Cl 0.2624(3) 0.6028(2) 0.58824(12) 0.1101(9) Uani 0.696(3) 1 d . U P B 1
C1A_7 C 0.3888(10) 0.5458(7) 0.5728(5) 0.112(3) Uani 0.696(3) 1 d . U P B 1
H1AA_7 H 0.4150 0.5500 0.5984 0.135 Uiso 0.696(3) 1 calc R . P B 1
H1AB_7 H 0.3983 0.5842 0.5599 0.135 Uiso 0.696(3) 1 calc R . P B 1
C2A_7 C 0.3044(11) 0.5390(8) 0.5707(6) 0.112(3) Uani 0.696(3) 1 d . U P B 1
H2AA_7 H 0.2956 0.5009 0.5841 0.135 Uiso 0.696(3) 1 calc R . P B 1
H2AB_7 H 0.2790 0.5330 0.5450 0.135 Uiso 0.696(3) 1 calc R . P B 1
Cl1B_7 Cl 0.5155(6) 0.4693(4) 0.5738(3) 0.1101(9) Uani 0.304(3) 1 d D U P B 2
Cl2B_7 Cl 0.2813(6) 0.5286(5) 0.5478(3) 0.1101(9) Uani 0.304(3) 1 d D U P B 2
C1B_7 C 0.4369(12) 0.5098(14) 0.5797(10) 0.112(3) Uani 0.304(3) 1 d D U P B 2
H1BA_7 H 0.4389 0.5135 0.6060 0.135 Uiso 0.304(3) 1 calc R . P B 2
H1BB_7 H 0.4396 0.5525 0.5701 0.135 Uiso 0.304(3) 1 calc R . P B 2
C2B_7 C 0.3619(12) 0.4820(13) 0.5621(10) 0.112(3) Uani 0.304(3) 1 d D U P B 2
H2BA_7 H 0.3492 0.4509 0.5793 0.135 Uiso 0.304(3) 1 calc R . P B 2
H2BB_7 H 0.3697 0.4585 0.5407 0.135 Uiso 0.304(3) 1 calc R . P B 2
Cl1A_8 Cl 0.2581(6) 0.9961(5) 0.6646(3) 0.089(3) Uani 0.433(7) 1 d D U P C 1
Cl2A_8 Cl 0.4873(4) 1.0752(5) 0.6688(3) 0.133(4) Uani 0.433(7) 1 d D U P C 1
C1A_8 C 0.3591(10) 0.9996(10) 0.6733(10) 0.116(4) Uani 0.433(7) 1 d D U P C 1
H1AA_8 H 0.3795 0.9827 0.6977 0.139 Uiso 0.433(7) 1 calc R . P C 1
H1AB_8 H 0.3772 0.9727 0.6556 0.139 Uiso 0.433(7) 1 calc R . P C 1
C2A_8 C 0.3890(9) 1.0632(10) 0.6710(8) 0.116(4) Uani 0.433(7) 1 d D U P C 1
H2AA_8 H 0.3800 1.0866 0.6923 0.139 Uiso 0.433(7) 1 calc R . P C 1
H2AB_8 H 0.3579 1.0833 0.6494 0.139 Uiso 0.433(7) 1 calc R . P C 1
Cl1B_8 Cl 0.2394(5) 0.9964(6) 0.6542(4) 0.146(5) Uani 0.567(7) 1 d D U P C 2
Cl2B_8 Cl 0.4766(2) 1.0356(2) 0.69943(18) 0.096(2) Uani 0.567(7) 1 d D U P C 2
C1B_8 C 0.3260(8) 1.0377(8) 0.6698(6) 0.116(4) Uani 0.567(7) 1 d D U P C 2
H1BA_8 H 0.3379 1.0630 0.6498 0.139 Uiso 0.567(7) 1 calc R . P C 2
H1BB_8 H 0.3206 1.0663 0.6897 0.139 Uiso 0.567(7) 1 calc R . P C 2
C2B_8 C 0.3870(8) 0.9940(8) 0.6826(8) 0.116(4) Uani 0.567(7) 1 d D U P C 2
H2BA_8 H 0.3926 0.9658 0.6626 0.139 Uiso 0.567(7) 1 calc R . P C 2
H2BB_8 H 0.3746 0.9683 0.7023 0.139 Uiso 0.567(7) 1 calc R . P C 2

loop_
_atom_site_aniso_label
_atom_site_aniso_U_11
_atom_site_aniso_U_22
_atom_site_aniso_U_33
_atom_site_aniso_U_23
_atom_site_aniso_U_13
_atom_site_aniso_U_12
O1_1 0.069(3) 0.043(3) 0.067(3) -0.022(2) -0.008(2) 0.011(2)
O2_1 0.040(2) 0.046(2) 0.052(2) -0.0006(19) 0.0201(18) -0.0036(18)
O3_1 0.0229(17) 0.052(2) 0.0370(19) 0.0071(17) 0.0051(14) 0.0061(16)
N1_1 0.026(2) 0.046(3) 0.033(2) 0.001(2) 0.0075(17) 0.0020(19)
N2_1 0.025(2) 0.044(3) 0.027(2) 0.0073(18) 0.0083(16) 0.0032(19)
N3_1 0.025(2) 0.044(3) 0.027(2) 0.0006(19) 0.0064(16) 0.0042(19)
N4_1 0.0249(19) 0.0201(19) 0.0211(18) -0.0007(15) -0.0009(14) 0.0027(15)
N5_1 0.0225(18) 0.0204(19) 0.0215(18) -0.0016(15) 0.0027(14) 0.0028(15)
N6_1 0.0266(19) 0.0201(19) 0.0267(19) -0.0025(16) 0.0013(16) 0.0026(16)
N7_1 0.036(2) 0.035(2) 0.038(2) -0.004(2) 0.0006(19) -0.006(2)
N8_1 0.040(2) 0.032(2) 0.035(2) 0.0003(19) 0.0000(19) -0.0066(19)
N9_1 0.0208(18) 0.030(2) 0.029(2) 0.0017(17) 0.0030(15) 0.0004(16)
N10_1 0.135(6) 0.056(4) 0.074(4) -0.034(3) 0.053(4) -0.047(4)
N11_1 0.115(5) 0.048(3) 0.072(4) -0.026(3) 0.054(4) -0.049(3)
N12_1 0.045(3) 0.024(2) 0.054(3) -0.004(2) 0.023(2) 0.0050(19)
N13_1 0.031(2) 0.055(3) 0.060(3) 0.014(3) 0.009(2) 0.003(2)
N14_1 0.027(2) 0.049(3) 0.055(3) 0.008(2) 0.005(2) 0.007(2)
N15_1 0.032(2) 0.019(2) 0.048(3) -0.0025(18) 0.0043(19) 0.0024(17)
C1_1 0.021(2) 0.049(3) 0.023(2) 0.008(2) 0.0056(18) 0.003(2)
C2_1 0.021(2) 0.045(3) 0.019(2) 0.002(2) 0.0030(17) 0.004(2)
C3_1 0.029(2) 0.047(3) 0.024(2) -0.004(2) 0.0058(19) 0.002(2)
C4_1 0.030(3) 0.044(3) 0.038(3) -0.010(2) 0.003(2) 0.002(2)
C5_1 0.033(3) 0.041(3) 0.057(4) -0.011(3) 0.004(3) 0.002(2)
C6_1 0.034(3) 0.051(4) 0.066(4) -0.012(3) -0.002(3) 0.005(3)
C7_1 0.058(4) 0.039(3) 0.046(3) -0.019(3) 0.000(3) 0.012(3)
C8_1 0.046(3) 0.047(4) 0.059(4) -0.015(3) 0.004(3) -0.002(3)
C9_1 0.032(3) 0.062(4) 0.048(3) -0.010(3) 0.002(2) 0.000(3)
C10_1 0.026(2) 0.041(3) 0.023(2) 0.002(2) 0.0057(18) 0.002(2)
C11_1 0.026(2) 0.040(3) 0.030(2) -0.002(2) 0.006(2) 0.007(2)
C12_1 0.020(2) 0.049(3) 0.032(3) -0.006(2) 0.0047(19) 0.000(2)
C13_1 0.031(3) 0.044(3) 0.036(3) 0.005(2) 0.012(2) 0.000(2)
C14_1 0.034(3) 0.040(3) 0.061(4) 0.005(3) 0.015(3) 0.011(2)
C15_1 0.023(2) 0.048(3) 0.054(3) 0.005(3) 0.015(2) 0.005(2)
C16_1 0.024(2) 0.045(3) 0.026(2) 0.010(2) 0.0061(18) 0.003(2)
C17_1 0.029(3) 0.047(3) 0.040(3) 0.013(3) 0.006(2) 0.000(2)
C18_1 0.027(2) 0.043(3) 0.037(3) 0.010(2) 0.004(2) 0.008(2)
C19_1 0.024(2) 0.052(3) 0.022(2) 0.009(2) 0.0018(18) 0.006(2)
C20_1 0.030(3) 0.046(3) 0.035(3) 0.000(2) 0.008(2) -0.001(2)
C21_1 0.028(3) 0.044(3) 0.035(3) 0.004(2) 0.009(2) 0.007(2)
C22_1 0.025(2) 0.020(2) 0.0163(19) -0.0046(17) 0.0017(16) 0.0019(17)
C23_1 0.025(2) 0.018(2) 0.024(2) -0.0003(17) -0.0001(17) 0.0008(18)
C24_1 0.028(2) 0.021(2) 0.0153(19) -0.0031(17) 0.0011(16) 0.0028(18)
C25_1 0.024(2) 0.021(2) 0.022(2) -0.0027(17) 0.0030(17) 0.0046(18)
C26_1 0.029(2) 0.021(2) 0.038(3) -0.003(2) 0.005(2) 0.001(2)
C27_1 0.025(2) 0.029(3) 0.045(3) -0.008(2) 0.007(2) 0.006(2)
C28_1 0.031(3) 0.030(3) 0.040(3) -0.001(2) 0.005(2) 0.011(2)
C29_1 0.031(3) 0.021(2) 0.051(3) -0.002(2) 0.010(2) 0.002(2)
C30_1 0.025(2) 0.023(2) 0.037(3) -0.003(2) 0.006(2) 0.0036(19)
C31_1 0.024(2) 0.022(2) 0.0156(19) -0.0045(17) 0.0013(16) 0.0061(18)
C32_1 0.030(2) 0.022(2) 0.029(2) -0.0043(19) 0.0029(19) 0.0039(19)
C33_1 0.029(2) 0.027(2) 0.029(2) -0.002(2) 0.0021(19) 0.011(2)
C34_1 0.024(2) 0.032(3) 0.019(2) -0.0029(19) 0.0040(17) 0.0040(19)
C35_1 0.029(2) 0.025(2) 0.028(2) -0.0031(19) 0.0036(19) 0.001(2)
C36_1 0.027(2) 0.024(2) 0.026(2) -0.0013(19) 0.0022(18) 0.0062(19)
C37_1 0.029(2) 0.020(2) 0.030(2) -0.0010(19) -0.0022(19) 0.0036(19)
C38_1 0.031(3) 0.024(3) 0.043(3) -0.003(2) 0.007(2) 0.002(2)
C39_1 0.038(3) 0.021(2) 0.044(3) -0.003(2) 0.006(2) 0.004(2)
C40_1 0.031(3) 0.020(2) 0.040(3) 0.000(2) -0.001(2) -0.001(2)
C41_1 0.022(2) 0.026(3) 0.054(3) 0.003(2) -0.001(2) 0.001(2)
C42_1 0.031(3) 0.020(2) 0.045(3) 0.004(2) -0.004(2) 0.004(2)
C43_1 0.070(4) 0.039(3) 0.050(4) -0.007(3) 0.020(3) 0.018(3)
C44_1 0.052(3) 0.028(3) 0.055(3) -0.004(3) 0.026(3) 0.002(2)
C45_1 0.039(3) 0.028(3) 0.056(3) -0.004(2) 0.021(3) 0.001(2)
C46_1 0.042(3) 0.031(3) 0.050(3) -0.004(2) 0.013(3) 0.014(2)
C47_1 0.040(3) 0.034(3) 0.056(4) 0.008(3) 0.012(3) 0.004(2)
C48_1 0.027(2) 0.027(3) 0.050(3) 0.003(2) 0.004(2) 0.001(2)
C49_1 0.027(2) 0.022(2) 0.051(3) 0.003(2) 0.006(2) 0.002(2)
C50_1 0.037(3) 0.018(2) 0.046(3) -0.004(2) 0.001(2) -0.001(2)
C51_1 0.019(2) 0.050(3) 0.031(2) -0.006(2) 0.0029(19) -0.003(2)
C52_1 0.018(2) 0.036(3) 0.031(2) 0.000(2) 0.0053(18) -0.0015(19)
C53_1 0.025(2) 0.032(3) 0.029(2) 0.004(2) 0.0070(19) 0.005(2)
C54_1 0.026(2) 0.038(3) 0.024(2) 0.000(2) 0.0049(18) 0.005(2)
O1_2 0.047(2) 0.065(3) 0.042(2) 0.011(2) 0.0085(19) -0.007(2)
O2_2 0.069(3) 0.062(3) 0.052(3) 0.014(2) 0.028(2) 0.033(2)
O3_2 0.0293(19) 0.062(3) 0.042(2) -0.0126(19) 0.0048(16) -0.0071(18)
N1_2 0.037(2) 0.047(3) 0.026(2) -0.0077(19) 0.0091(18) 0.008(2)
N2_2 0.030(2) 0.050(3) 0.0215(19) -0.0076(19) 0.0041(16) 0.006(2)
N3_2 0.029(2) 0.062(3) 0.021(2) -0.009(2) 0.0038(16) 0.014(2)
N4_2 0.0231(18) 0.0226(19) 0.0233(18) 0.0005(15) 0.0029(15) -0.0058(15)
N5_2 0.0246(19) 0.024(2) 0.0211(18) -0.0007(15) 0.0049(15) -0.0035(16)
N6_2 0.0234(19) 0.025(2) 0.028(2) 0.0013(16) 0.0066(15) -0.0039(16)
N7_2 0.0184(18) 0.039(2) 0.038(2) -0.0053(19) 0.0045(16) 0.0011(17)
N8_2 0.043(3) 0.034(3) 0.057(3) -0.005(2) -0.001(2) 0.013(2)
N9_2 0.040(3) 0.036(3) 0.060(3) 0.002(2) -0.005(2) 0.011(2)
N10_2 0.032(2) 0.019(2) 0.047(3) 0.0018(18) 0.0091(19) -0.0016(17)
N11_2 0.048(3) 0.028(2) 0.064(3) 0.005(2) 0.021(2) 0.006(2)
N12_2 0.041(3) 0.029(2) 0.068(3) 0.012(2) 0.013(2) 0.008(2)
N13_2 0.034(2) 0.019(2) 0.041(2) 0.0021(18) 0.0029(18) 0.0014(17)
N14_2 0.026(2) 0.038(3) 0.060(3) 0.001(2) 0.005(2) 0.0011(19)
N15_2 0.033(2) 0.035(3) 0.065(3) 0.002(2) 0.013(2) -0.001(2)
C1_2 0.036(3) 0.054(4) 0.019(2) -0.004(2) 0.006(2) 0.012(3)
C2_2 0.028(2) 0.052(3) 0.017(2) -0.008(2) 0.0034(18) 0.009(2)
C3_2 0.029(2) 0.052(3) 0.017(2) -0.003(2) 0.0041(18) 0.011(2)
C4_2 0.024(2) 0.057(3) 0.019(2) -0.006(2) 0.0011(18) 0.008(2)
C5_2 0.029(3) 0.065(4) 0.044(3) -0.015(3) 0.005(2) 0.008(3)
C6_2 0.025(3) 0.074(4) 0.042(3) -0.008(3) 0.005(2) 0.005(3)
C7_2 0.036(3) 0.062(4) 0.026(3) 0.005(3) 0.007(2) -0.009(3)
C8_2 0.034(3) 0.053(4) 0.070(4) 0.017(3) 0.002(3) 0.006(3)
C9_2 0.024(3) 0.061(4) 0.053(3) 0.009(3) 0.001(2) 0.006(3)
C10_2 0.030(2) 0.049(3) 0.022(2) -0.003(2) 0.0034(19) 0.004(2)
C11_2 0.044(3) 0.054(4) 0.043(3) -0.018(3) 0.010(3) 0.005(3)
C12_2 0.045(3) 0.056(4) 0.046(3) -0.020(3) 0.012(3) -0.011(3)
C13_2 0.027(2) 0.062(4) 0.025(2) -0.008(2) -0.0005(19) 0.004(3)
C14_2 0.027(2) 0.049(3) 0.031(3) 0.002(2) 0.003(2) 0.008(2)
C15_2 0.028(2) 0.047(3) 0.025(2) 0.005(2) 0.0015(19) 0.005(2)
C16_2 0.037(3) 0.067(4) 0.027(3) -0.005(3) 0.007(2) 0.019(3)
C17_2 0.045(3) 0.058(4) 0.048(3) 0.016(3) 0.024(3) 0.022(3)
C18_2 0.044(3) 0.077(5) 0.048(3) 0.015(3) 0.019(3) 0.030(3)
C19_2 0.061(4) 0.055(4) 0.037(3) 0.007(3) 0.021(3) 0.024(3)
C20_2 0.057(4) 0.052(4) 0.083(5) -0.002(4) 0.023(4) 0.016(3)
C21_2 0.051(4) 0.054(4) 0.069(4) -0.006(3) 0.017(3) 0.010(3)
C22_2 0.021(2) 0.025(2) 0.019(2) -0.0003(17) 0.0051(16) -0.0024(18)
C23_2 0.028(2) 0.023(2) 0.018(2) 0.0005(17) 0.0035(17) -0.0023(18)
C24_2 0.023(2) 0.024(2) 0.0167(19) -0.0022(17) 0.0024(16) -0.0036(18)
C25_2 0.025(2) 0.027(2) 0.017(2) -0.0001(18) 0.0004(17) -0.0062(19)
C26_2 0.030(2) 0.025(2) 0.030(2) -0.003(2) 0.0071(19) -0.005(2)
C27_2 0.042(3) 0.020(2) 0.038(3) -0.005(2) 0.008(2) -0.003(2)
C28_2 0.031(2) 0.029(3) 0.029(2) 0.003(2) 0.0002(19) -0.010(2)
C29_2 0.021(2) 0.035(3) 0.037(3) 0.007(2) 0.0037(19) -0.005(2)
C30_2 0.032(2) 0.025(2) 0.027(2) 0.0042(19) 0.0015(19) -0.003(2)
C31_2 0.023(2) 0.029(2) 0.022(2) -0.0014(18) 0.0065(17) -0.0029(19)
C32_2 0.027(2) 0.028(3) 0.031(2) -0.002(2) 0.0066(19) -0.002(2)
C33_2 0.026(2) 0.038(3) 0.031(2) -0.004(2) 0.0070(19) -0.010(2)
C34_2 0.021(2) 0.047(3) 0.026(2) -0.007(2) 0.0077(18) -0.005(2)
C35_2 0.029(3) 0.042(3) 0.038(3) -0.003(2) 0.009(2) 0.003(2)
C36_2 0.025(2) 0.036(3) 0.032(3) -0.002(2) 0.007(2) -0.002(2)
C37_2 0.027(2) 0.024(2) 0.024(2) 0.0024(18) 0.0010(18) -0.0006(19)
C38_2 0.028(2) 0.025(3) 0.042(3) -0.003(2) 0.004(2) -0.003(2)
C39_2 0.026(2) 0.032(3) 0.040(3) 0.001(2) 0.001(2) 0.004(2)
C40_2 0.041(3) 0.027(3) 0.032(3) 0.005(2) 0.002(2) 0.002(2)
C41_2 0.043(3) 0.021(2) 0.049(3) 0.007(2) 0.008(2) -0.002(2)
C42_2 0.031(3) 0.028(3) 0.044(3) 0.006(2) 0.007(2) -0.003(2)
C43_2 0.023(2) 0.058(4) 0.040(3) 0.003(3) -0.001(2) 0.003(2)
C44_2 0.013(2) 0.044(3) 0.040(3) -0.001(2) 0.0005(19) 0.003(2)
C45_2 0.023(2) 0.032(3) 0.032(2) -0.006(2) 0.0047(19) -0.007(2)
C46_2 0.024(2) 0.055(4) 0.039(3) -0.006(3) 0.013(2) -0.001(2)
C47_2 0.071(4) 0.040(3) 0.050(4) -0.004(3) 0.017(3) 0.015(3)
C48_2 0.032(3) 0.019(2) 0.051(3) -0.002(2) 0.012(2) -0.001(2)
C49_2 0.026(2) 0.026(3) 0.042(3) 0.004(2) 0.005(2) 0.001(2)
C50_2 0.044(3) 0.032(3) 0.037(3) 0.010(2) 0.002(2) 0.009(2)
C51_2 0.050(4) 0.052(4) 0.056(4) 0.024(3) 0.003(3) -0.004(3)
C52_2 0.033(3) 0.031(3) 0.050(3) 0.014(2) 0.009(2) -0.001(2)
C53_2 0.032(3) 0.022(2) 0.046(3) 0.003(2) 0.012(2) 0.000(2)
C54_2 0.033(3) 0.029(3) 0.047(3) 0.002(2) 0.004(2) -0.014(2)
C1_3 0.0885(16) 0.121(2) 0.0530(11) -0.0103(13) 0.0133(11) -0.0023(14)
C2_3 0.0885(16) 0.121(2) 0.0530(11) -0.0103(13) 0.0133(11) -0.0023(14)
C3_3 0.0885(16) 0.121(2) 0.0530(11) -0.0103(13) 0.0133(11) -0.0023(14)
C4_3 0.0885(16) 0.121(2) 0.0530(11) -0.0103(13) 0.0133(11) -0.0023(14)
C5_3 0.0885(16) 0.121(2) 0.0530(11) -0.0103(13) 0.0133(11) -0.0023(14)
C6_3 0.0885(16) 0.121(2) 0.0530(11) -0.0103(13) 0.0133(11) -0.0023(14)
C7_3 0.0885(16) 0.121(2) 0.0530(11) -0.0103(13) 0.0133(11) -0.0023(14)
C8_3 0.0885(16) 0.121(2) 0.0530(11) -0.0103(13) 0.0133(11) -0.0023(14)
C9_3 0.0885(16) 0.121(2) 0.0530(11) -0.0103(13) 0.0133(11) -0.0023(14)
C10_3 0.0885(16) 0.121(2) 0.0530(11) -0.0103(13) 0.0133(11) -0.0023(14)
C11_3 0.0885(16) 0.121(2) 0.0530(11) -0.0103(13) 0.0133(11) -0.0023(14)
C12_3 0.0885(16) 0.121(2) 0.0530(11) -0.0103(13) 0.0133(11) -0.0023(14)
C13_3 0.0885(16) 0.121(2) 0.0530(11) -0.0103(13) 0.0133(11) -0.0023(14)
C14_3 0.0885(16) 0.121(2) 0.0530(11) -0.0103(13) 0.0133(11) -0.0023(14)
C15_3 0.0885(16) 0.121(2) 0.0530(11) -0.0103(13) 0.0133(11) -0.0023(14)
C16_3 0.0885(16) 0.121(2) 0.0530(11) -0.0103(13) 0.0133(11) -0.0023(14)
C17_3 0.0885(16) 0.121(2) 0.0530(11) -0.0103(13) 0.0133(11) -0.0023(14)
C18_3 0.0885(16) 0.121(2) 0.0530(11) -0.0103(13) 0.0133(11) -0.0023(14)
C14_4 0.066(4) 0.112(5) 0.026(3) -0.012(3) 0.008(3) 0.002(3)
C1_4 0.075(4) 0.163(7) 0.047(4) -0.020(4) 0.016(3) 0.013(4)
C2_4 0.086(5) 0.146(7) 0.043(4) -0.009(4) 0.019(4) 0.034(4)
C3_4 0.088(5) 0.142(7) 0.038(4) -0.008(4) 0.008(4) 0.035(4)
C4_4 0.089(5) 0.136(6) 0.031(3) -0.010(4) 0.007(3) 0.034(4)
C5_4 0.067(4) 0.109(5) 0.023(3) -0.012(3) 0.005(3) 0.010(3)
C6_4 0.073(4) 0.075(4) 0.045(3) -0.004(3) 0.010(3) 0.006(3)
C7_4 0.071(4) 0.057(3) 0.024(3) -0.004(2) 0.006(3) 0.000(3)
C8_4 0.066(3) 0.076(4) 0.033(3) -0.008(3) 0.008(3) -0.005(3)
C9_4 0.071(3) 0.105(4) 0.022(3) -0.013(3) 0.012(3) -0.017(3)
C10_4 0.071(4) 0.121(5) 0.028(3) -0.003(3) 0.007(3) -0.024(4)
C11_4 0.104(5) 0.103(5) 0.056(4) -0.001(4) 0.012(4) -0.030(4)
C12_4 0.098(4) 0.077(4) 0.042(4) -0.002(3) 0.014(3) -0.004(3)
C15_4 0.126(6) 0.063(4) 0.067(5) 0.005(4) 0.008(5) -0.003(4)
C16_4 0.126(6) 0.059(4) 0.102(7) 0.005(4) 0.002(5) 0.010(4)
C17_4 0.110(6) 0.065(4) 0.079(6) -0.006(4) -0.001(4) 0.007(4)
C18_4 0.103(5) 0.059(4) 0.048(4) -0.008(3) 0.018(3) -0.002(3)
C13_4 0.109(4) 0.059(3) 0.021(3) -0.001(2) 0.008(3) 0.008(3)
Cl1_5 0.0510(9) 0.1345(19) 0.0325(7) -0.0132(9) 0.0108(7) -0.0249(10)
Cl2_5 0.0871(13) 0.0808(13) 0.0374(8) 0.0003(8) 0.0026(8) 0.0261(11)
C1_5 0.042(3) 0.050(4) 0.055(4) -0.008(3) 0.013(3) 0.000(3)
C2_5 0.059(4) 0.045(4) 0.053(4) -0.009(3) 0.009(3) 0.011(3)
Cl1A_6 0.132(6) 0.049(2) 0.0315(17) 0.0039(14) 0.008(3) 0.017(4)
Cl2A_6 0.0587(15) 0.062(2) 0.0345(12) 0.0006(13) 0.0169(10) -0.0034(15)
C1A_6 0.048(5) 0.036(5) 0.058(5) -0.002(4) 0.004(4) 0.002(4)
C2A_6 0.053(5) 0.076(7) 0.044(4) 0.002(4) 0.011(4) 0.002(5)
Cl1B_6 0.099(9) 0.069(8) 0.032(3) 0.008(3) -0.006(4) -0.006(7)
Cl2B_6 0.071(4) 0.135(11) 0.030(3) -0.008(4) 0.011(2) -0.028(6)
C1B_6 0.127(19) 0.091(12) 0.043(7) 0.004(7) -0.007(8) 0.004(12)
C2B_6 0.079(13) 0.097(12) 0.046(7) -0.005(6) 0.010(7) -0.014(10)
Cl1A_7 0.121(2) 0.0971(18) 0.126(2) 0.0146(15) 0.0579(17) 0.0292(15)
Cl2A_7 0.121(2) 0.0971(18) 0.126(2) 0.0146(15) 0.0579(17) 0.0292(15)
C1A_7 0.124(6) 0.085(5) 0.144(8) 0.024(5) 0.065(6) 0.006(4)
C2A_7 0.124(6) 0.085(5) 0.144(8) 0.024(5) 0.065(6) 0.006(4)
Cl1B_7 0.121(2) 0.0971(18) 0.126(2) 0.0146(15) 0.0579(17) 0.0292(15)
Cl2B_7 0.121(2) 0.0971(18) 0.126(2) 0.0146(15) 0.0579(17) 0.0292(15)
C1B_7 0.124(6) 0.085(5) 0.144(8) 0.024(5) 0.065(6) 0.006(4)
C2B_7 0.124(6) 0.085(5) 0.144(8) 0.024(5) 0.065(6) 0.006(4)
Cl1A_8 0.106(6) 0.085(5) 0.080(5) -0.018(4) 0.027(4) 0.032(4)
Cl2A_8 0.078(4) 0.155(7) 0.151(7) -0.084(6) -0.009(4) 0.022(4)
C1A_8 0.085(5) 0.111(7) 0.150(9) -0.064(7) 0.023(5) 0.023(4)
C2A_8 0.085(5) 0.111(7) 0.150(9) -0.064(7) 0.023(5) 0.023(4)
Cl1B_8 0.064(3) 0.211(9) 0.170(11) -0.102(7) 0.038(4) -0.009(4)
Cl2B_8 0.072(2) 0.061(2) 0.164(5) -0.030(3) 0.044(3) 0.0050(18)
C1B_8 0.085(5) 0.111(7) 0.150(9) -0.064(7) 0.023(5) 0.023(4)
C2B_8 0.085(5) 0.111(7) 0.150(9) -0.064(7) 0.023(5) 0.023(4)

loop_
_atom_type_symbol
_atom_type_description
_atom_type_scat_dispersion_real
_atom_type_scat_dispersion_imag
_atom_type_scat_source
C C 0.0033 0.0016 'International Tables Vol C Tables 4.2.6.8 and 6.1.1.4'
H H 0.0000 0.0000 'International Tables Vol C Tables 4.2.6.8 and 6.1.1.4'
Cl Cl 0.1484 0.1585 'International Tables Vol C Tables 4.2.6.8 and 6.1.1.4'
N N 0.0061 0.0033 'International Tables Vol C Tables 4.2.6.8 and 6.1.1.4'
O O 0.0106 0.0060 'International Tables Vol C Tables 4.2.6.8 and 6.1.1.4'

loop_
_geom_angle_atom_site_label_1
_geom_angle_atom_site_label_2
_geom_angle_atom_site_label_3
_geom_angle
C7_1 O1_1 C43_1 119.3(5)
C13_1 O2_1 C47_1 118.7(4)
C19_1 O3_1 C51_1 117.5(4)
C1_1 N1_1 C3_1 115.1(5)
C1_1 N2_1 C2_1 115.7(4)
C2_1 N3_1 C3_1 116.0(4)
C23_1 N4_1 C24_1 114.9(4)
C22_1 N5_1 C24_1 115.7(4)
C23_1 N6_1 C22_1 114.7(4)
N8_1 N7_1 C52_1 109.0(4)
N7_1 N8_1 N9_1 106.6(4)
C53_1 N9_1 N8_1 111.5(4)
C53_1 N9_1 C54_1 129.0(4)
N8_1 N9_1 C54_1 119.4(4)
N11_1 N10_1 C44_1 107.6(5)
N10_1 N11_1 N12_1 107.3(5)
C45_1 N12_1 N11_1 110.9(5)
C45_1 N12_1 C46_1 129.0(5)
N11_1 N12_1 C46_1 120.1(5)
N14_1 N13_1 C48_1 109.6(5)
N13_1 N14_1 N15_1 107.0(4)
N14_1 N15_1 C49_1 110.4(4)
N14_1 N15_1 C50_1 119.5(4)
C49_1 N15_1 C50_1 130.1(4)
N1_1 C1_1 N2_1 124.8(4)
N1_1 C1_1 C16_1 117.5(5)
N2_1 C1_1 C16_1 117.6(5)
N3_1 C2_1 N2_1 123.6(5)
N3_1 C2_1 C10_1 118.1(4)
N2_1 C2_1 C10_1 118.2(4)
N3_1 C3_1 N1_1 124.6(5)
N3_1 C3_1 C4_1 119.1(4)
N1_1 C3_1 C4_1 116.2(5)
C9_1 C4_1 C5_1 118.0(5)
C9_1 C4_1 C3_1 121.8(5)
C5_1 C4_1 C3_1 120.0(5)
C4_1 C5_1 C6_1 120.6(6)
C4_1 C5_1 H5_1 119.7
C6_1 C5_1 H5_1 119.7
C7_1 C6_1 C5_1 120.3(5)
C7_1 C6_1 H6_1 119.9
C5_1 C6_1 H6_1 119.9
C6_1 C7_1 O1_1 125.8(6)
C6_1 C7_1 C8_1 120.1(6)
O1_1 C7_1 C8_1 114.2(6)
C9_1 C8_1 C7_1 118.5(6)
C9_1 C8_1 H8_1 120.8
C7_1 C8_1 H8_1 120.8
C8_1 C9_1 C4_1 122.6(5)
C8_1 C9_1 H9_1 118.7
C4_1 C9_1 H9_1 118.7
C15_1 C10_1 C11_1 117.0(5)
C15_1 C10_1 C2_1 121.0(4)
C11_1 C10_1 C2_1 122.0(5)
C12_1 C11_1 C10_1 121.3(5)
C12_1 C11_1 H11_1 119.3
C10_1 C11_1 H11_1 119.3
C11_1 C12_1 C13_1 121.1(4)
C11_1 C12_1 H12_1 119.5
C13_1 C12_1 H12_1 119.5
O2_1 C13_1 C12_1 116.5(4)
O2_1 C13_1 C14_1 124.6(5)
C12_1 C13_1 C14_1 118.9(5)
C15_1 C14_1 C13_1 119.3(5)
C15_1 C14_1 H14_1 120.4
C13_1 C14_1 H14_1 120.4
C14_1 C15_1 C10_1 122.3(5)
C14_1 C15_1 H15_1 118.8
C10_1 C15_1 H15_1 118.8
C21_1 C16_1 C17_1 118.7(4)
C21_1 C16_1 C1_1 120.4(5)
C17_1 C16_1 C1_1 120.7(5)
C18_1 C17_1 C16_1 120.1(5)
C18_1 C17_1 H17_1 119.9
C16_1 C17_1 H17_1 119.9
C19_1 C18_1 C17_1 120.7(5)
C19_1 C18_1 H18_1 119.6
C17_1 C18_1 H18_1 119.6
C18_1 C19_1 C20_1 119.8(5)
C18_1 C19_1 O3_1 114.9(5)
C20_1 C19_1 O3_1 125.3(5)
C19_1 C20_1 C21_1 120.2(5)
C19_1 C20_1 H20_1 119.9
C21_1 C20_1 H20_1 119.9
C20_1 C21_1 C16_1 120.4(5)
C20_1 C21_1 H21_1 119.8
C16_1 C21_1 H21_1 119.8
N5_1 C22_1 N6_1 124.9(4)
N5_1 C22_1 C31_1 117.0(4)
N6_1 C22_1 C31_1 118.0(4)
N6_1 C23_1 N4_1 125.2(4)
N6_1 C23_1 C37_1 116.7(4)
N4_1 C23_1 C37_1 117.9(4)
N5_1 C24_1 N4_1 124.4(4)
N5_1 C24_1 C25_1 117.3(4)
N4_1 C24_1 C25_1 118.2(4)
C26_1 C25_1 C30_1 119.2(4)
C26_1 C25_1 C24_1 120.8(4)
C30_1 C25_1 C24_1 119.8(4)
C25_1 C26_1 C27_1 120.3(4)
C25_1 C26_1 H26_1 119.9
C27_1 C26_1 H26_1 119.9
C28_1 C27_1 C26_1 120.0(4)
C28_1 C27_1 H27_1 120.0
C26_1 C27_1 H27_1 120.0
C27_1 C28_1 C29_1 120.1(4)
C27_1 C28_1 C46_1 120.4(5)
C29_1 C28_1 C46_1 119.5(5)
C30_1 C29_1 C28_1 119.9(5)
C30_1 C29_1 H29_1 120.0
C28_1 C29_1 H29_1 120.0
C29_1 C30_1 C25_1 120.4(4)
C29_1 C30_1 H30_1 119.8
C25_1 C30_1 H30_1 119.8
C36_1 C31_1 C32_1 119.5(4)
C36_1 C31_1 C22_1 120.0(4)
C32_1 C31_1 C22_1 120.5(4)
C33_1 C32_1 C31_1 120.3(4)
C33_1 C32_1 H32_1 119.9
C31_1 C32_1 H32_1 119.9
C32_1 C33_1 C34_1 120.2(4)
C32_1 C33_1 H33_1 119.9
C34_1 C33_1 H33_1 119.9
C33_1 C34_1 C35_1 120.0(4)
C33_1 C34_1 C54_1 120.8(4)
C35_1 C34_1 C54_1 119.2(4)
C36_1 C35_1 C34_1 119.9(4)
C36_1 C35_1 H35_1 120.1
C34_1 C35_1 H35_1 120.1
C35_1 C36_1 C31_1 120.2(4)
C35_1 C36_1 H36_1 119.9
C31_1 C36_1 H36_1 119.9
C42_1 C37_1 C38_1 118.8(4)
C42_1 C37_1 C23_1 120.1(4)
C38_1 C37_1 C23_1 120.9(4)
C39_1 C38_1 C37_1 119.9(5)
C39_1 C38_1 H38_1 120.0
C37_1 C38_1 H38_1 120.0
C40_1 C39_1 C38_1 121.3(5)
C40_1 C39_1 H39_1 119.3
C38_1 C39_1 H39_1 119.3
C39_1 C40_1 C41_1 119.4(5)
C39_1 C40_1 C50_1 121.3(4)
C41_1 C40_1 C50_1 119.3(4)
C42_1 C41_1 C40_1 119.6(5)
C42_1 C41_1 H41_1 120.2
C40_1 C41_1 H41_1 120.2
C41_1 C42_1 C37_1 120.8(4)
C41_1 C42_1 H42_1 119.6
C37_1 C42_1 H42_1 119.6
O1_1 C43_1 C44_1 111.8(5)
O1_1 C43_1 H43A_1 109.3
C44_1 C43_1 H43A_1 109.3
O1_1 C43_1 H43B_1 109.3
C44_1 C43_1 H43B_1 109.3
H43A_1 C43_1 H43B_1 107.9
C45_1 C44_1 N10_1 108.5(5)
C45_1 C44_1 C43_1 131.4(6)
N10_1 C44_1 C43_1 120.0(6)
N12_1 C45_1 C44_1 105.6(5)
N12_1 C45_1 H45_1 127.2
C44_1 C45_1 H45_1 127.2
N12_1 C46_1 C28_1 111.5(4)
N12_1 C46_1 H46A_1 109.3
C28_1 C46_1 H46A_1 109.3
N12_1 C46_1 H46B_1 109.3
C28_1 C46_1 H46B_1 109.3
H46A_1 C46_1 H46B_1 108.0
O2_1 C47_1 C48_1 111.4(4)
O2_1 C47_1 H47A_1 109.3
C48_1 C47_1 H47A_1 109.3
O2_1 C47_1 H47B_1 109.3
C48_1 C47_1 H47B_1 109.3
H47A_1 C47_1 H47B_1 108.0
N13_1 C48_1 C49_1 107.1(5)
N13_1 C48_1 C47_1 120.2(5)
C49_1 C48_1 C47_1 132.6(5)
N15_1 C49_1 C48_1 105.9(4)
N15_1 C49_1 H49_1 127.0
C48_1 C49_1 H49_1 127.0
N15_1 C50_1 C40_1 110.5(4)
N15_1 C50_1 H50A_1 109.6
C40_1 C50_1 H50A_1 109.6
N15_1 C50_1 H50B_1 109.6
C40_1 C50_1 H50B_1 109.6
H50A_1 C50_1 H50B_1 108.1
O3_1 C51_1 C52_1 111.6(4)
O3_1 C51_1 H51A_1 109.3
C52_1 C51_1 H51A_1 109.3
O3_1 C51_1 H51B_1 109.3
C52_1 C51_1 H51B_1 109.3
H51A_1 C51_1 H51B_1 108.0
N7_1 C52_1 C53_1 107.9(4)
N7_1 C52_1 C51_1 120.0(4)
C53_1 C52_1 C51_1 132.0(5)
N9_1 C53_1 C52_1 105.0(4)
N9_1 C53_1 H53_1 127.5
C52_1 C53_1 H53_1 127.5
N9_1 C54_1 C34_1 109.8(3)
N9_1 C54_1 H54A_1 109.7
C34_1 C54_1 H54A_1 109.7
N9_1 C54_1 H54B_1 109.7
C34_1 C54_1 H54B_1 109.7
H54A_1 C54_1 H54B_1 108.2
C7_2 O1_2 C51_2 118.2(5)
C19_2 O2_2 C47_2 118.0(5)
C13_2 O3_2 C43_2 117.9(4)
C1_2 N1_2 C2_2 114.6(5)
C2_2 N2_2 C3_2 116.0(5)
C1_2 N3_2 C3_2 116.2(4)
C23_2 N4_2 C24_2 115.0(4)
C22_2 N5_2 C24_2 115.0(4)
C22_2 N6_2 C23_2 114.7(4)
C45_2 N7_2 N8_2 111.4(4)
C45_2 N7_2 C46_2 128.4(5)
N8_2 N7_2 C46_2 120.1(4)
N9_2 N8_2 N7_2 106.8(4)
N8_2 N9_2 C44_2 109.1(5)
N11_2 N10_2 C53_2 110.2(4)
N11_2 N10_2 C54_2 120.1(4)
C53_2 N10_2 C54_2 129.7(4)
N12_2 N11_2 N10_2 107.3(4)
N11_2 N12_2 C52_2 109.4(4)
N14_2 N13_2 C49_2 110.3(4)
N14_2 N13_2 C50_2 119.7(4)
C49_2 N13_2 C50_2 129.9(4)
N15_2 N14_2 N13_2 107.3(4)
N14_2 N15_2 C48_2 108.9(4)
N3_2 C1_2 N1_2 124.9(5)
N3_2 C1_2 C16_2 117.2(5)
N1_2 C1_2 C16_2 117.9(5)
N2_2 C2_2 N1_2 125.2(5)
N2_2 C2_2 C10_2 117.6(5)
N1_2 C2_2 C10_2 117.2(5)
N2_2 C3_2 N3_2 123.2(5)
N2_2 C3_2 C4_2 118.8(5)
N3_2 C3_2 C4_2 117.9(4)
C9_2 C4_2 C5_2 117.1(6)
C9_2 C4_2 C3_2 122.0(5)
C5_2 C4_2 C3_2 120.7(5)
C6_2 C5_2 C4_2 120.7(6)
C6_2 C5_2 H5_2 119.7
C4_2 C5_2 H5_2 119.7
C5_2 C6_2 C7_2 121.6(5)
C5_2 C6_2 H6_2 119.2
C7_2 C6_2 H6_2 119.2
O1_2 C7_2 C6_2 117.5(5)
O1_2 C7_2 C8_2 124.0(6)
C6_2 C7_2 C8_2 118.5(6)
C9_2 C8_2 C7_2 119.8(6)
C9_2 C8_2 H8_2 120.1
C7_2 C8_2 H8_2 120.1
C8_2 C9_2 C4_2 122.3(5)
C8_2 C9_2 H9_2 118.9
C4_2 C9_2 H9_2 118.9
C11_2 C10_2 C15_2 118.0(5)
C11_2 C10_2 C2_2 122.6(5)
C15_2 C10_2 C2_2 119.2(5)
C12_2 C11_2 C10_2 121.2(6)
C12_2 C11_2 H11_2 119.4
C10_2 C11_2 H11_2 119.4
C11_2 C12_2 C13_2 120.3(6)
C11_2 C12_2 H12_2 119.8
C13_2 C12_2 H12_2 119.8
O3_2 C13_2 C14_2 124.4(5)
O3_2 C13_2 C12_2 115.4(5)
C14_2 C13_2 C12_2 120.2(5)
C13_2 C14_2 C15_2 118.8(5)
C13_2 C14_2 H14_2 120.6
C15_2 C14_2 H14_2 120.6
C14_2 C15_2 C10_2 121.4(5)
C14_2 C15_2 H15_2 119.3
C10_2 C15_2 H15_2 119.3
C21_2 C16_2 C17_2 119.7(6)
C21_2 C16_2 C1_2 121.8(5)
C17_2 C16_2 C1_2 118.3(6)
C18_2 C17_2 C16_2 118.4(6)
C18_2 C17_2 H17_2 120.8
C16_2 C17_2 H17_2 120.8
C19_2 C18_2 C17_2 121.6(6)
C19_2 C18_2 H18_2 119.2
C17_2 C18_2 H18_2 119.2
C18_2 C19_2 C20_2 120.3(6)
C18_2 C19_2 O2_2 115.3(6)
C20_2 C19_2 O2_2 124.4(6)
C19_2 C20_2 C21_2 119.2(7)
C19_2 C20_2 H20_2 120.4
C21_2 C20_2 H20_2 120.4
C16_2 C21_2 C20_2 120.8(6)
C16_2 C21_2 H21_2 119.6
C20_2 C21_2 H21_2 119.6
N5_2 C22_2 N6_2 125.1(4)
N5_2 C22_2 C31_2 116.6(4)
N6_2 C22_2 C31_2 118.2(4)
N4_2 C23_2 N6_2 125.0(4)
N4_2 C23_2 C37_2 117.6(4)
N6_2 C23_2 C37_2 117.3(4)
N4_2 C24_2 N5_2 125.2(4)
N4_2 C24_2 C25_2 117.9(4)
N5_2 C24_2 C25_2 116.8(4)
C30_2 C25_2 C26_2 119.1(4)
C30_2 C25_2 C24_2 120.4(4)
C26_2 C25_2 C24_2 120.3(4)
C27_2 C26_2 C25_2 120.3(4)
C27_2 C26_2 H26_2 119.8
C25_2 C26_2 H26_2 119.8
C26_2 C27_2 C28_2 120.2(5)
C26_2 C27_2 H27_2 119.9
C28_2 C27_2 H27_2 119.9
C29_2 C28_2 C27_2 119.9(4)
C29_2 C28_2 C54_2 120.2(4)
C27_2 C28_2 C54_2 119.9(5)
C28_2 C29_2 C30_2 119.7(4)
C28_2 C29_2 H29_2 120.2
C30_2 C29_2 H29_2 120.2
C25_2 C30_2 C29_2 120.8(5)
C25_2 C30_2 H30_2 119.6
C29_2 C30_2 H30_2 119.6
C32_2 C31_2 C36_2 119.8(4)
C32_2 C31_2 C22_2 120.8(4)
C36_2 C31_2 C22_2 119.3(4)
C31_2 C32_2 C33_2 120.3(5)
C31_2 C32_2 H32_2 119.8
C33_2 C32_2 H32_2 119.8
C34_2 C33_2 C32_2 119.6(5)
C34_2 C33_2 H33_2 120.2
C32_2 C33_2 H33_2 120.2
C35_2 C34_2 C33_2 120.0(4)
C35_2 C34_2 C46_2 119.5(5)
C33_2 C34_2 C46_2 120.4(5)
C36_2 C35_2 C34_2 120.4(5)
C36_2 C35_2 H35_2 119.8
C34_2 C35_2 H35_2 119.8
C35_2 C36_2 C31_2 119.8(5)
C35_2 C36_2 H36_2 120.1
C31_2 C36_2 H36_2 120.1
C42_2 C37_2 C38_2 119.1(4)
C42_2 C37_2 C23_2 121.1(4)
C38_2 C37_2 C23_2 119.6(4)
C37_2 C38_2 C39_2 119.5(5)
C37_2 C38_2 H38_2 120.2
C39_2 C38_2 H38_2 120.2
C40_2 C39_2 C38_2 120.9(5)
C40_2 C39_2 H39_2 119.5
C38_2 C39_2 H39_2 119.5
C39_2 C40_2 C41_2 119.1(5)
C39_2 C40_2 C50_2 120.7(5)
C41_2 C40_2 C50_2 120.2(5)
C42_2 C41_2 C40_2 120.4(5)
C42_2 C41_2 H41_2 119.8
C40_2 C41_2 H41_2 119.8
C41_2 C42_2 C37_2 120.7(5)
C41_2 C42_2 H42_2 119.6
C37_2 C42_2 H42_2 119.6
O3_2 C43_2 C44_2 112.9(4)
O3_2 C43_2 H43A_2 109.0
C44_2 C43_2 H43A_2 109.0
O3_2 C43_2 H43B_2 109.0
C44_2 C43_2 H43B_2 109.0
H43A_2 C43_2 H43B_2 107.8
N9_2 C44_2 C45_2 108.2(5)
N9_2 C44_2 C43_2 121.0(5)
C45_2 C44_2 C43_2 130.8(5)
N7_2 C45_2 C44_2 104.6(5)
N7_2 C45_2 H45_2 127.7
C44_2 C45_2 H45_2 127.7
N7_2 C46_2 C34_2 110.3(4)
N7_2 C46_2 H46A_2 109.6
C34_2 C46_2 H46A_2 109.6
N7_2 C46_2 H46B_2 109.6
C34_2 C46_2 H46B_2 109.6
H46A_2 C46_2 H46B_2 108.1
O2_2 C47_2 C48_2 113.0(5)
O2_2 C47_2 H47A_2 109.0
C48_2 C47_2 H47A_2 109.0
O2_2 C47_2 H47B_2 109.0
C48_2 C47_2 H47B_2 109.0
H47A_2 C47_2 H47B_2 107.8
C49_2 C48_2 N15_2 108.2(5)
C49_2 C48_2 C47_2 131.3(5)
N15_2 C48_2 C47_2 120.3(5)
N13_2 C49_2 C48_2 105.3(4)
N13_2 C49_2 H49_2 127.3
C48_2 C49_2 H49_2 127.3
N13_2 C50_2 C40_2 111.3(4)
N13_2 C50_2 H50A_2 109.4
C40_2 C50_2 H50A_2 109.4
N13_2 C50_2 H50B_2 109.4
C40_2 C50_2 H50B_2 109.4
H50A_2 C50_2 H50B_2 108.0
O1_2 C51_2 C52_2 112.0(5)
O1_2 C51_2 H51A_2 109.2
C52_2 C51_2 H51A_2 109.2
O1_2 C51_2 H51B_2 109.2
C52_2 C51_2 H51B_2 109.2
H51A_2 C51_2 H51B_2 107.9
N12_2 C52_2 C53_2 107.9(5)
N12_2 C52_2 C51_2 122.7(5)
C53_2 C52_2 C51_2 129.4(5)
N10_2 C53_2 C52_2 105.2(4)
N10_2 C53_2 H53_2 127.4
C52_2 C53_2 H53_2 127.4
N10_2 C54_2 C28_2 111.2(4)
N10_2 C54_2 H54A_2 109.4
C28_2 C54_2 H54A_2 109.4
N10_2 C54_2 H54B_2 109.4
C28_2 C54_2 H54B_2 109.4
H54A_2 C54_2 H54B_2 108.0
C10_3 C1_3 C6_3 115.2(9)
C10_3 C1_3 C2_3 128.2(10)
C6_3 C1_3 C2_3 116.6(9)
C3_3 C2_3 C1_3 120.6(10)
C3_3 C2_3 H2_3 119.7
C1_3 C2_3 H2_3 119.7
C2_3 C3_3 C4_3 124.7(10)
C2_3 C3_3 H3_3 117.6
C4_3 C3_3 H3_3 117.6
C3_3 C4_3 C5_3 117.2(10)
C3_3 C4_3 H4_3 121.4
C5_3 C4_3 H4_3 121.4
C4_3 C5_3 C6_3 126.1(10)
C4_3 C5_3 H5_3 116.9
C6_3 C5_3 H5_3 116.9
C5_3 C6_3 C7_3 123.1(10)
C5_3 C6_3 C1_3 114.7(9)
C7_3 C6_3 C1_3 121.9(9)
C6_3 C7_3 C8_3 120.5(10)
C6_3 C7_3 H7_3 119.8
C8_3 C7_3 H7_3 119.8
C9_3 C8_3 C7_3 113.7(9)
C9_3 C8_3 H8_3 123.1
C7_3 C8_3 H8_3 123.1
C10_3 C9_3 C8_3 125.0(10)
C10_3 C9_3 C18_3 120.9(10)
C8_3 C9_3 C18_3 113.8(9)
C9_3 C10_3 C1_3 122.5(10)
C9_3 C10_3 C11_3 118.1(10)
C1_3 C10_3 C11_3 119.1(9)
C12_3 C11_3 C10_3 121.3(10)
C12_3 C11_3 H11_3 119.4
C10_3 C11_3 H11_3 119.4
C11_3 C12_3 C13_3 122.0(10)
C11_3 C12_3 H12_3 119.0
C13_3 C12_3 H12_3 119.0
C18_3 C13_3 C14_3 133.0(10)
C18_3 C13_3 C12_3 115.1(9)
C14_3 C13_3 C12_3 112.0(9)
C13_3 C14_3 C15_3 113.6(10)
C13_3 C14_3 H14_3 123.2
C15_3 C14_3 H14_3 123.2
C14_3 C15_3 C16_3 120.2(10)
C14_3 C15_3 H15_3 119.9
C16_3 C15_3 H15_3 119.9
C17_3 C16_3 C15_3 115.9(9)
C17_3 C16_3 H16_3 122.1
C15_3 C16_3 H16_3 122.1
C18_3 C17_3 C16_3 125.2(10)
C18_3 C17_3 H17_3 117.4
C16_3 C17_3 H17_3 117.4
C13_3 C18_3 C17_3 112.1(10)
C13_3 C18_3 C9_3 122.4(10)
C17_3 C18_3 C9_3 125.4(10)
C5_4 C14_4 C1_4 124.7(10)
C5_4 C14_4 C9_4 116.7(7)
C1_4 C14_4 C9_4 118.5(9)
C14_4 C1_4 C2_4 112.6(10)
C14_4 C1_4 H1_4 123.7
C2_4 C1_4 H1_4 123.7
C3_4 C2_4 C1_4 125.6(9)
C3_4 C2_4 H2_4 117.2
C1_4 C2_4 H2_4 117.2
C4_4 C3_4 C2_4 118.3(10)
C4_4 C3_4 H3_4 120.9
C2_4 C3_4 H3_4 120.9
C3_4 C4_4 C5_4 117.0(10)
C3_4 C4_4 H4_4 121.5
C5_4 C4_4 H4_4 121.5
C14_4 C5_4 C6_4 123.9(8)
C14_4 C5_4 C4_4 121.8(8)
C6_4 C5_4 C4_4 114.3(8)
C7_4 C6_4 C5_4 118.5(8)
C7_4 C6_4 H6_4 120.8
C5_4 C6_4 H6_4 120.8
C6_4 C7_4 C8_4 120.5(7)
C6_4 C7_4 H7_4 119.8
C8_4 C7_4 H7_4 119.8
C9_4 C8_4 C7_4 123.2(8)
C9_4 C8_4 C13_4 117.9(8)
C7_4 C8_4 C13_4 118.9(7)
C8_4 C9_4 C10_4 128.3(9)
C8_4 C9_4 C14_4 117.2(7)
C10_4 C9_4 C14_4 114.5(7)
C9_4 C10_4 C11_4 114.3(8)
C9_4 C10_4 H10_4 122.9
C11_4 C10_4 H10_4 122.9
C12_4 C11_4 C10_4 122.2(8)
C12_4 C11_4 H11_4 118.9
C10_4 C11_4 H11_4 118.9
C11_4 C12_4 C15_4 123.4(9)
C11_4 C12_4 C13_4 119.4(8)
C15_4 C12_4 C13_4 117.1(9)
C16_4 C15_4 C12_4 119.9(9)
C16_4 C15_4 H15_4 120.0
C12_4 C15_4 H15_4 120.0
C17_4 C16_4 C15_4 121.5(10)
C17_4 C16_4 H16_4 119.2
C15_4 C16_4 H16_4 119.2
C18_4 C17_4 C16_4 120.7(10)
C18_4 C17_4 H17_4 119.7
C16_4 C17_4 H17_4 119.7
C17_4 C18_4 C13_4 121.2(9)
C17_4 C18_4 H18_4 119.4
C13_4 C18_4 H18_4 119.4
C18_4 C13_4 C12_4 119.5(7)
C18_4 C13_4 C8_4 122.7(7)
C12_4 C13_4 C8_4 117.7(8)
C2_5 C1_5 Cl1_5 108.4(4)
C2_5 C1_5 H1A_5 110.0
Cl1_5 C1_5 H1A_5 110.0
C2_5 C1_5 H1B_5 110.0
Cl1_5 C1_5 H1B_5 110.0
H1A_5 C1_5 H1B_5 108.4
C1_5 C2_5 Cl2_5 108.3(4)
C1_5 C2_5 H2A_5 110.0
Cl2_5 C2_5 H2A_5 110.0
C1_5 C2_5 H2B_5 110.0
Cl2_5 C2_5 H2B_5 110.0
H2A_5 C2_5 H2B_5 108.4
C2A_6 C1A_6 Cl1A_6 103.5(7)
C2A_6 C1A_6 H1AA_6 111.1
Cl1A_6 C1A_6 H1AA_6 111.1
C2A_6 C1A_6 H1AB_6 111.1
Cl1A_6 C1A_6 H1AB_6 111.1
H1AA_6 C1A_6 H1AB_6 109.0
C1A_6 C2A_6 Cl2A_6 104.5(7)
C1A_6 C2A_6 H2AA_6 110.9
Cl2A_6 C2A_6 H2AA_6 110.9
C1A_6 C2A_6 H2AB_6 110.9
Cl2A_6 C2A_6 H2AB_6 110.9
H2AA_6 C2A_6 H2AB_6 108.9
C2B_6 C1B_6 Cl1B_6 105.2(15)
C2B_6 C1B_6 H1BA_6 110.7
Cl1B_6 C1B_6 H1BA_6 110.7
C2B_6 C1B_6 H1BB_6 110.7
Cl1B_6 C1B_6 H1BB_6 110.7
H1BA_6 C1B_6 H1BB_6 108.8
C1B_6 C2B_6 Cl2B_6 104.9(14)
C1B_6 C2B_6 H2BA_6 110.8
Cl2B_6 C2B_6 H2BA_6 110.8
C1B_6 C2B_6 H2BB_6 110.8
Cl2B_6 C2B_6 H2BB_6 110.8
H2BA_6 C2B_6 H2BB_6 108.8
C2A_7 C1A_7 Cl1A_7 111.3(12)
C2A_7 C1A_7 H1AA_7 109.4
Cl1A_7 C1A_7 H1AA_7 109.4
C2A_7 C1A_7 H1AB_7 109.4
Cl1A_7 C1A_7 H1AB_7 109.4
H1AA_7 C1A_7 H1AB_7 108.0
C1A_7 C2A_7 Cl2A_7 114.5(13)
C1A_7 C2A_7 H2AA_7 108.6
Cl2A_7 C2A_7 H2AA_7 108.6
C1A_7 C2A_7 H2AB_7 108.6
Cl2A_7 C2A_7 H2AB_7 108.6
H2AA_7 C2A_7 H2AB_7 107.6
C2B_7 C1B_7 Cl1B_7 116.1(19)
C2B_7 C1B_7 H1BA_7 108.3
Cl1B_7 C1B_7 H1BA_7 108.3
C2B_7 C1B_7 H1BB_7 108.3
Cl1B_7 C1B_7 H1BB_7 108.3
H1BA_7 C1B_7 H1BB_7 107.4
C1B_7 C2B_7 Cl2B_7 121.8(19)
C1B_7 C2B_7 H2BA_7 106.9
Cl2B_7 C2B_7 H2BA_7 106.9
C1B_7 C2B_7 H2BB_7 106.9
Cl2B_7 C2B_7 H2BB_7 106.9
H2BA_7 C2B_7 H2BB_7 106.7
C2A_8 C1A_8 Cl1A_8 113.8(15)
C2A_8 C1A_8 H1AA_8 108.8
Cl1A_8 C1A_8 H1AA_8 108.8
C2A_8 C1A_8 H1AB_8 108.8
Cl1A_8 C1A_8 H1AB_8 108.8
H1AA_8 C1A_8 H1AB_8 107.7
C1A_8 C2A_8 Cl2A_8 120.5(15)
C1A_8 C2A_8 H2AA_8 107.2
Cl2A_8 C2A_8 H2AA_8 107.2
C1A_8 C2A_8 H2AB_8 107.2
Cl2A_8 C2A_8 H2AB_8 107.2
H2AA_8 C2A_8 H2AB_8 106.8
C2B_8 C1B_8 Cl1B_8 110.2(13)
C2B_8 C1B_8 H1BA_8 109.6
Cl1B_8 C1B_8 H1BA_8 109.6
C2B_8 C1B_8 H1BB_8 109.6
Cl1B_8 C1B_8 H1BB_8 109.6
H1BA_8 C1B_8 H1BB_8 108.1
C1B_8 C2B_8 Cl2B_8 110.9(12)
C1B_8 C2B_8 H2BA_8 109.5
Cl2B_8 C2B_8 H2BA_8 109.5
C1B_8 C2B_8 H2BB_8 109.5
Cl2B_8 C2B_8 H2BB_8 109.5
H2BA_8 C2B_8 H2BB_8 108.0

loop_
_geom_bond_atom_site_label_1
_geom_bond_atom_site_label_2
_geom_bond_distance
O1_1 C7_1 1.382(7)
O1_1 C43_1 1.415(8)
O2_1 C13_1 1.372(7)
O2_1 C47_1 1.456(7)
O3_1 C19_1 1.383(6)
O3_1 C51_1 1.442(6)
N1_1 C1_1 1.338(7)
N1_1 C3_1 1.353(6)
N2_1 C1_1 1.341(7)
N2_1 C2_1 1.361(6)
N3_1 C2_1 1.338(7)
N3_1 C3_1 1.342(7)
N4_1 C23_1 1.344(6)
N4_1 C24_1 1.348(6)
N5_1 C22_1 1.336(6)
N5_1 C24_1 1.340(6)
N6_1 C23_1 1.343(6)
N6_1 C22_1 1.345(6)
N7_1 N8_1 1.325(6)
N7_1 C52_1 1.367(7)
N8_1 N9_1 1.345(6)
N9_1 C53_1 1.343(6)
N9_1 C54_1 1.467(6)
N10_1 N11_1 1.325(8)
N10_1 C44_1 1.378(8)
N11_1 N12_1 1.341(7)
N12_1 C45_1 1.340(7)
N12_1 C46_1 1.457(7)
N13_1 N14_1 1.321(7)
N13_1 C48_1 1.365(7)
N14_1 N15_1 1.343(6)
N15_1 C49_1 1.351(7)
N15_1 C50_1 1.469(7)
C1_1 C16_1 1.477(6)
C2_1 C10_1 1.467(7)
C3_1 C4_1 1.478(8)
C4_1 C9_1 1.382(8)
C4_1 C5_1 1.390(7)
C5_1 C6_1 1.390(9)
C5_1 H5_1 0.9300
C6_1 C7_1 1.372(9)
C6_1 H6_1 0.9300
C7_1 C8_1 1.403(9)
C8_1 C9_1 1.375(9)
C8_1 H8_1 0.9300
C9_1 H9_1 0.9300
C10_1 C15_1 1.390(7)
C10_1 C11_1 1.406(6)
C11_1 C12_1 1.366(7)
C11_1 H11_1 0.9300
C12_1 C13_1 1.390(8)
C12_1 H12_1 0.9300
C13_1 C14_1 1.398(7)
C14_1 C15_1 1.388(8)
C14_1 H14_1 0.9300
C15_1 H15_1 0.9300
C16_1 C21_1 1.393(7)
C16_1 C17_1 1.396(8)
C17_1 C18_1 1.383(7)
C17_1 H17_1 0.9300
C18_1 C19_1 1.376(8)
C18_1 H18_1 0.9300
C19_1 C20_1 1.377(8)
C20_1 C21_1 1.389(7)
C20_1 H20_1 0.9300
C21_1 H21_1 0.9300
C22_1 C31_1 1.485(6)
C23_1 C37_1 1.481(6)
C24_1 C25_1 1.478(6)
C25_1 C26_1 1.397(6)
C25_1 C30_1 1.406(6)
C26_1 C27_1 1.399(7)
C26_1 H26_1 0.9300
C27_1 C28_1 1.385(7)
C27_1 H27_1 0.9300
C28_1 C29_1 1.402(7)
C28_1 C46_1 1.516(7)
C29_1 C30_1 1.387(7)
C29_1 H29_1 0.9300
C30_1 H30_1 0.9300
C31_1 C36_1 1.391(6)
C31_1 C32_1 1.399(6)
C32_1 C33_1 1.384(7)
C32_1 H32_1 0.9300
C33_1 C34_1 1.385(7)
C33_1 H33_1 0.9300
C34_1 C35_1 1.396(7)
C34_1 C54_1 1.532(6)
C35_1 C36_1 1.390(6)
C35_1 H35_1 0.9300
C36_1 H36_1 0.9300
C37_1 C42_1 1.398(7)
C37_1 C38_1 1.401(7)
C38_1 C39_1 1.385(7)
C38_1 H38_1 0.9300
C39_1 C40_1 1.378(7)
C39_1 H39_1 0.9300
C40_1 C41_1 1.400(7)
C40_1 C50_1 1.524(7)
C41_1 C42_1 1.393(7)
C41_1 H41_1 0.9300
C42_1 H42_1 0.9300
C43_1 C44_1 1.502(8)
C43_1 H43A_1 0.9700
C43_1 H43B_1 0.9700
C44_1 C45_1 1.348(8)
C45_1 H45_1 0.9300
C46_1 H46A_1 0.9700
C46_1 H46B_1 0.9700
C47_1 C48_1 1.484(8)
C47_1 H47A_1 0.9700
C47_1 H47B_1 0.9700
C48_1 C49_1 1.370(7)
C49_1 H49_1 0.9300
C50_1 H50A_1 0.9700
C50_1 H50B_1 0.9700
C51_1 C52_1 1.489(7)
C51_1 H51A_1 0.9700
C51_1 H51B_1 0.9700
C52_1 C53_1 1.374(7)
C53_1 H53_1 0.9300
C54_1 H54A_1 0.9700
C54_1 H54B_1 0.9700
O1_2 C7_2 1.366(7)
O1_2 C51_2 1.425(8)
O2_2 C19_2 1.392(7)
O2_2 C47_2 1.444(8)
O3_2 C13_2 1.375(6)
O3_2 C43_2 1.436(7)
N1_2 C1_2 1.348(7)
N1_2 C2_2 1.349(7)
N2_2 C2_2 1.328(7)
N2_2 C3_2 1.349(6)
N3_2 C1_2 1.328(8)
N3_2 C3_2 1.354(7)
N4_2 C23_2 1.337(6)
N4_2 C24_2 1.340(6)
N5_2 C22_2 1.337(6)
N5_2 C24_2 1.343(6)
N6_2 C22_2 1.344(6)
N6_2 C23_2 1.353(6)
N7_2 C45_2 1.345(6)
N7_2 N8_2 1.345(7)
N7_2 C46_2 1.476(7)
N8_2 N9_2 1.319(7)
N9_2 C44_2 1.362(7)
N10_2 N11_2 1.355(6)
N10_2 C53_2 1.356(7)
N10_2 C54_2 1.462(7)
N11_2 N12_2 1.316(7)
N12_2 C52_2 1.360(7)
N13_2 N14_2 1.349(6)
N13_2 C49_2 1.351(7)
N13_2 C50_2 1.472(7)
N14_2 N15_2 1.312(7)
N15_2 C48_2 1.365(7)
C1_2 C16_2 1.495(8)
C2_2 C10_2 1.479(7)
C3_2 C4_2 1.457(8)
C4_2 C9_2 1.382(8)
C4_2 C5_2 1.415(7)
C5_2 C6_2 1.365(9)
C5_2 H5_2 0.9300
C6_2 C7_2 1.382(9)
C6_2 H6_2 0.9300
C7_2 C8_2 1.398(8)
C8_2 C9_2 1.376(9)
C8_2 H8_2 0.9300
C9_2 H9_2 0.9300
C10_2 C11_2 1.377(8)
C10_2 C15_2 1.411(7)
C11_2 C12_2 1.375(8)
C11_2 H11_2 0.9300
C12_2 C13_2 1.397(8)
C12_2 H12_2 0.9300
C13_2 C14_2 1.377(8)
C14_2 C15_2 1.395(7)
C14_2 H14_2 0.9300
C15_2 H15_2 0.9300
C16_2 C21_2 1.373(9)
C16_2 C17_2 1.415(8)
C17_2 C18_2 1.395(8)
C17_2 H17_2 0.9300
C18_2 C19_2 1.363(10)
C18_2 H18_2 0.9300
C19_2 C20_2 1.387(9)
C20_2 C21_2 1.402(9)
C20_2 H20_2 0.9300
C21_2 H21_2 0.9300
C22_2 C31_2 1.487(6)
C23_2 C37_2 1.484(6)
C24_2 C25_2 1.485(6)
C25_2 C30_2 1.392(6)
C25_2 C26_2 1.398(7)
C26_2 C27_2 1.388(7)
C26_2 H26_2 0.9300
C27_2 C28_2 1.396(7)
C27_2 H27_2 0.9300
C28_2 C29_2 1.390(7)
C28_2 C54_2 1.519(7)
C29_2 C30_2 1.396(7)
C29_2 H29_2 0.9300
C30_2 H30_2 0.9300
C31_2 C32_2 1.386(7)
C31_2 C36_2 1.401(7)
C32_2 C33_2 1.398(7)
C32_2 H32_2 0.9300
C33_2 C34_2 1.392(7)
C33_2 H33_2 0.9300
C34_2 C35_2 1.390(7)
C34_2 C46_2 1.525(6)
C35_2 C36_2 1.387(7)
C35_2 H35_2 0.9300
C36_2 H36_2 0.9300
C37_2 C42_2 1.394(7)
C37_2 C38_2 1.396(6)
C38_2 C39_2 1.401(7)
C38_2 H38_2 0.9300
C39_2 C40_2 1.385(7)
C39_2 H39_2 0.9300
C40_2 C41_2 1.391(7)
C40_2 C50_2 1.507(7)
C41_2 C42_2 1.384(7)
C41_2 H41_2 0.9300
C42_2 H42_2 0.9300
C43_2 C44_2 1.496(7)
C43_2 H43A_2 0.9700
C43_2 H43B_2 0.9700
C44_2 C45_2 1.374(7)
C45_2 H45_2 0.9300
C46_2 H46A_2 0.9700
C46_2 H46B_2 0.9700
C47_2 C48_2 1.478(8)
C47_2 H47A_2 0.9700
C47_2 H47B_2 0.9700
C48_2 C49_2 1.359(7)
C49_2 H49_2 0.9300
C50_2 H50A_2 0.9700
C50_2 H50B_2 0.9700
C51_2 C52_2 1.501(8)
C51_2 H51A_2 0.9700
C51_2 H51B_2 0.9700
C52_2 C53_2 1.377(7)
C53_2 H53_2 0.9300
C54_2 H54A_2 0.9700
C54_2 H54B_2 0.9700
C1_3 C10_3 1.368(12)
C1_3 C6_3 1.461(13)
C1_3 C2_3 1.460(12)
C2_3 C3_3 1.316(12)
C2_3 H2_3 0.9300
C3_3 C4_3 1.324(12)
C3_3 H3_3 0.9300
C4_3 C5_3 1.358(11)
C4_3 H4_3 0.9300
C5_3 C6_3 1.396(12)
C5_3 H5_3 0.9300
C6_3 C7_3 1.400(12)
C7_3 C8_3 1.449(12)
C7_3 H7_3 0.9300
C8_3 C9_3 1.413(13)
C8_3 H8_3 0.9300
C9_3 C10_3 1.365(12)
C9_3 C18_3 1.470(13)
C10_3 C11_3 1.492(13)
C11_3 C12_3 1.233(12)
C11_3 H11_3 0.9300
C12_3 C13_3 1.621(12)
C12_3 H12_3 0.9300
C13_3 C18_3 1.294(13)
C13_3 C14_3 1.399(13)
C14_3 C15_3 1.436(12)
C14_3 H14_3 0.9300
C15_3 C16_3 1.443(13)
C15_3 H15_3 0.9300
C16_3 C17_3 1.431(12)
C16_3 H16_3 0.9300
C17_3 C18_3 1.411(12)
C17_3 H17_3 0.9300
C14_4 C5_4 1.326(11)
C14_4 C1_4 1.356(11)
C14_4 C9_4 1.598(12)
C1_4 C2_4 1.477(14)
C1_4 H1_4 0.9300
C2_4 C3_4 1.384(14)
C2_4 H2_4 0.9300
C3_4 C4_4 1.359(12)
C3_4 H3_4 0.9300
C4_4 C5_4 1.487(12)
C4_4 H4_4 0.9300
C5_4 C6_4 1.452(10)
C6_4 C7_4 1.397(10)
C6_4 H6_4 0.9300
C7_4 C8_4 1.418(10)
C7_4 H7_4 0.9300
C8_4 C9_4 1.345(10)
C8_4 C13_4 1.485(10)
C9_4 C10_4 1.348(11)
C10_4 C11_4 1.500(13)
C10_4 H10_4 0.9300
C11_4 C12_4 1.374(12)
C11_4 H11_4 0.9300
C12_4 C15_4 1.413(12)
C12_4 C13_4 1.447(11)
C15_4 C16_4 1.371(14)
C15_4 H15_4 0.9300
C16_4 C17_4 1.365(13)
C16_4 H16_4 0.9300
C17_4 C18_4 1.350(11)
C17_4 H17_4 0.9300
C18_4 C13_4 1.375(11)
C18_4 H18_4 0.9300
Cl1_5 C1_5 1.790(6)
Cl2_5 C2_5 1.802(6)
C1_5 C2_5 1.467(9)
C1_5 H1A_5 0.9700
C1_5 H1B_5 0.9700
C2_5 H2A_5 0.9700
C2_5 H2B_5 0.9700
Cl1A_6 C1A_6 1.881(10)
Cl2A_6 C2A_6 1.814(8)
C1A_6 C2A_6 1.479(13)
C1A_6 H1AA_6 0.9700
C1A_6 H1AB_6 0.9700
C2A_6 H2AA_6 0.9700
C2A_6 H2AB_6 0.9700
Cl1B_6 C1B_6 1.845(15)
Cl2B_6 C2B_6 1.848(14)
C1B_6 C2B_6 1.48(2)
C1B_6 H1BA_6 0.9700
C1B_6 H1BB_6 0.9700
C2B_6 H2BA_6 0.9700
C2B_6 H2BB_6 0.9700
Cl1A_7 C1A_7 1.733(16)
Cl2A_7 C2A_7 1.727(17)
C1A_7 C2A_7 1.49(2)
C1A_7 H1AA_7 0.9700
C1A_7 H1AB_7 0.9700
C2A_7 H2AA_7 0.9700
C2A_7 H2AB_7 0.9700
Cl1B_7 C1B_7 1.690(18)
Cl2B_7 C2B_7 1.725(18)
C1B_7 C2B_7 1.48(2)
C1B_7 H1BA_7 0.9700
C1B_7 H1BB_7 0.9700
C2B_7 H2BA_7 0.9700
C2B_7 H2BB_7 0.9700
Cl1A_8 C1A_8 1.759(16)
Cl2A_8 C2A_8 1.785(14)
C1A_8 C2A_8 1.45(2)
C1A_8 H1AA_8 0.9700
C1A_8 H1AB_8 0.9700
C2A_8 H2AA_8 0.9700
C2A_8 H2AB_8 0.9700
Cl1B_8 C1B_8 1.757(14)
Cl2B_8 C2B_8 1.810(15)
C1B_8 C2B_8 1.42(2)
C1B_8 H1BA_8 0.9700
C1B_8 H1BB_8 0.9700
C2B_8 H2BA_8 0.9700
C2B_8 H2BB_8 0.9700

loop_
_geom_torsion_atom_site_label_1
_geom_torsion_atom_site_label_2
_geom_torsion_atom_site_label_3
_geom_torsion_atom_site_label_4
_geom_torsion
C52_1 N7_1 N8_1 N9_1 -0.1(5)
N7_1 N8_1 N9_1 C53_1 0.6(5)
N7_1 N8_1 N9_1 C54_1 176.0(4)
C44_1 N10_1 N11_1 N12_1 -1.3(9)
N10_1 N11_1 N12_1 C45_1 0.4(8)
N10_1 N11_1 N12_1 C46_1 179.3(6)
C48_1 N13_1 N14_1 N15_1 0.6(6)
N13_1 N14_1 N15_1 C49_1 -0.3(6)
N13_1 N14_1 N15_1 C50_1 -177.8(4)
C3_1 N1_1 C1_1 N2_1 -3.4(7)
C3_1 N1_1 C1_1 C16_1 174.1(4)
C2_1 N2_1 C1_1 N1_1 1.2(7)
C2_1 N2_1 C1_1 C16_1 -176.3(4)
C3_1 N3_1 C2_1 N2_1 -2.2(7)
C3_1 N3_1 C2_1 C10_1 179.3(4)
C1_1 N2_1 C2_1 N3_1 1.8(6)
C1_1 N2_1 C2_1 C10_1 -179.7(4)
C2_1 N3_1 C3_1 N1_1 -0.3(7)
C2_1 N3_1 C3_1 C4_1 176.6(4)
C1_1 N1_1 C3_1 N3_1 2.9(7)
C1_1 N1_1 C3_1 C4_1 -174.1(4)
N3_1 C3_1 C4_1 C9_1 179.3(5)
N1_1 C3_1 C4_1 C9_1 -3.5(7)
N3_1 C3_1 C4_1 C5_1 -6.4(8)
N1_1 C3_1 C4_1 C5_1 170.8(5)
C9_1 C4_1 C5_1 C6_1 2.0(9)
C3_1 C4_1 C5_1 C6_1 -172.6(5)
C4_1 C5_1 C6_1 C7_1 -0.6(10)
C5_1 C6_1 C7_1 O1_1 -179.9(6)
C5_1 C6_1 C7_1 C8_1 -1.6(10)
C43_1 O1_1 C7_1 C6_1 -23.1(10)
C43_1 O1_1 C7_1 C8_1 158.5(6)
C6_1 C7_1 C8_1 C9_1 2.2(10)
O1_1 C7_1 C8_1 C9_1 -179.3(6)
C7_1 C8_1 C9_1 C4_1 -0.8(10)
C5_1 C4_1 C9_1 C8_1 -1.3(9)
C3_1 C4_1 C9_1 C8_1 173.1(5)
N3_1 C2_1 C10_1 C15_1 172.9(5)
N2_1 C2_1 C10_1 C15_1 -5.7(7)
N3_1 C2_1 C10_1 C11_1 -5.7(7)
N2_1 C2_1 C10_1 C11_1 175.7(4)
C15_1 C10_1 C11_1 C12_1 1.6(7)
C2_1 C10_1 C11_1 C12_1 -179.7(4)
C10_1 C11_1 C12_1 C13_1 0.1(8)
C47_1 O2_1 C13_1 C12_1 155.7(5)
C47_1 O2_1 C13_1 C14_1 -25.3(8)
C11_1 C12_1 C13_1 O2_1 176.8(5)
C11_1 C12_1 C13_1 C14_1 -2.2(8)
O2_1 C13_1 C14_1 C15_1 -176.2(5)
C12_1 C13_1 C14_1 C15_1 2.7(8)
C13_1 C14_1 C15_1 C10_1 -1.0(9)
C11_1 C10_1 C15_1 C14_1 -1.1(8)
C2_1 C10_1 C15_1 C14_1 -179.8(5)
N1_1 C1_1 C16_1 C21_1 -12.1(7)
N2_1 C1_1 C16_1 C21_1 165.5(4)
N1_1 C1_1 C16_1 C17_1 173.1(5)
N2_1 C1_1 C16_1 C17_1 -9.2(7)
C21_1 C16_1 C17_1 C18_1 0.5(8)
C1_1 C16_1 C17_1 C18_1 175.3(5)
C16_1 C17_1 C18_1 C19_1 -0.8(8)
C17_1 C18_1 C19_1 C20_1 0.4(8)
C17_1 C18_1 C19_1 O3_1 179.7(5)
C51_1 O3_1 C19_1 C18_1 164.3(4)
C51_1 O3_1 C19_1 C20_1 -16.4(7)
C18_1 C19_1 C20_1 C21_1 0.3(8)
O3_1 C19_1 C20_1 C21_1 -178.9(5)
C19_1 C20_1 C21_1 C16_1 -0.6(8)
C17_1 C16_1 C21_1 C20_1 0.2(8)
C1_1 C16_1 C21_1 C20_1 -174.6(5)
C24_1 N5_1 C22_1 N6_1 1.1(6)
C24_1 N5_1 C22_1 C31_1 -176.3(3)
C23_1 N6_1 C22_1 N5_1 0.0(6)
C23_1 N6_1 C22_1 C31_1 177.4(4)
C22_1 N6_1 C23_1 N4_1 -0.4(6)
C22_1 N6_1 C23_1 C37_1 -177.3(4)
C24_1 N4_1 C23_1 N6_1 -0.3(6)
C24_1 N4_1 C23_1 C37_1 176.5(4)
C22_1 N5_1 C24_1 N4_1 -2.0(6)
C22_1 N5_1 C24_1 C25_1 175.2(4)
C23_1 N4_1 C24_1 N5_1 1.6(6)
C23_1 N4_1 C24_1 C25_1 -175.5(4)
N5_1 C24_1 C25_1 C26_1 -172.5(4)
N4_1 C24_1 C25_1 C26_1 4.9(6)
N5_1 C24_1 C25_1 C30_1 3.0(6)
N4_1 C24_1 C25_1 C30_1 -179.6(4)
C30_1 C25_1 C26_1 C27_1 -0.7(7)
C24_1 C25_1 C26_1 C27_1 174.8(4)
C25_1 C26_1 C27_1 C28_1 -0.3(8)
C26_1 C27_1 C28_1 C29_1 0.9(8)
C26_1 C27_1 C28_1 C46_1 -177.0(5)
C27_1 C28_1 C29_1 C30_1 -0.4(8)
C46_1 C28_1 C29_1 C30_1 177.5(5)
C28_1 C29_1 C30_1 C25_1 -0.6(8)
C26_1 C25_1 C30_1 C29_1 1.2(7)
C24_1 C25_1 C30_1 C29_1 -174.4(4)
N5_1 C22_1 C31_1 C36_1 -2.0(6)
N6_1 C22_1 C31_1 C36_1 -179.6(4)
N5_1 C22_1 C31_1 C32_1 176.1(4)
N6_1 C22_1 C31_1 C32_1 -1.5(6)
C36_1 C31_1 C32_1 C33_1 0.0(7)
C22_1 C31_1 C32_1 C33_1 -178.0(4)
C31_1 C32_1 C33_1 C34_1 0.0(7)
C32_1 C33_1 C34_1 C35_1 0.0(7)
C32_1 C33_1 C34_1 C54_1 178.7(4)
C33_1 C34_1 C35_1 C36_1 0.1(7)
C54_1 C34_1 C35_1 C36_1 -178.6(4)
C34_1 C35_1 C36_1 C31_1 -0.2(7)
C32_1 C31_1 C36_1 C35_1 0.1(6)
C22_1 C31_1 C36_1 C35_1 178.1(4)
N6_1 C23_1 C37_1 C42_1 168.0(4)
N4_1 C23_1 C37_1 C42_1 -9.2(7)
N6_1 C23_1 C37_1 C38_1 -8.2(7)
N4_1 C23_1 C37_1 C38_1 174.7(4)
C42_1 C37_1 C38_1 C39_1 -1.8(7)
C23_1 C37_1 C38_1 C39_1 174.4(5)
C37_1 C38_1 C39_1 C40_1 -1.0(8)
C38_1 C39_1 C40_1 C41_1 3.9(8)
C38_1 C39_1 C40_1 C50_1 -174.4(5)
C39_1 C40_1 C41_1 C42_1 -4.1(8)
C50_1 C40_1 C41_1 C42_1 174.3(5)
C40_1 C41_1 C42_1 C37_1 1.3(8)
C38_1 C37_1 C42_1 C41_1 1.6(8)
C23_1 C37_1 C42_1 C41_1 -174.6(5)
C7_1 O1_1 C43_1 C44_1 -77.3(7)
N11_1 N10_1 C44_1 C45_1 1.8(9)
N11_1 N10_1 C44_1 C43_1 -175.9(6)
O1_1 C43_1 C44_1 C45_1 115.5(7)
O1_1 C43_1 C44_1 N10_1 -67.3(8)
N11_1 N12_1 C45_1 C44_1 0.8(7)
C46_1 N12_1 C45_1 C44_1 -178.1(5)
N10_1 C44_1 C45_1 N12_1 -1.6(7)
C43_1 C44_1 C45_1 N12_1 175.8(6)
C45_1 N12_1 C46_1 C28_1 -75.3(7)
N11_1 N12_1 C46_1 C28_1 106.0(6)
C27_1 C28_1 C46_1 N12_1 107.5(6)
C29_1 C28_1 C46_1 N12_1 -70.4(6)
C13_1 O2_1 C47_1 C48_1 -81.9(6)
N14_1 N13_1 C48_1 C49_1 -0.7(6)
N14_1 N13_1 C48_1 C47_1 -178.3(5)
O2_1 C47_1 C48_1 N13_1 -68.7(6)
O2_1 C47_1 C48_1 C49_1 114.5(6)
N14_1 N15_1 C49_1 C48_1 -0.2(6)
C50_1 N15_1 C49_1 C48_1 177.0(5)
N13_1 C48_1 C49_1 N15_1 0.5(6)
C47_1 C48_1 C49_1 N15_1 177.6(5)
N14_1 N15_1 C50_1 C40_1 112.3(5)
C49_1 N15_1 C50_1 C40_1 -64.7(6)
C39_1 C40_1 C50_1 N15_1 107.1(6)
C41_1 C40_1 C50_1 N15_1 -71.2(6)
C19_1 O3_1 C51_1 C52_1 -70.6(5)
N8_1 N7_1 C52_1 C53_1 -0.3(5)
N8_1 N7_1 C52_1 C51_1 176.6(4)
O3_1 C51_1 C52_1 N7_1 140.5(4)
O3_1 C51_1 C52_1 C53_1 -43.4(7)
N8_1 N9_1 C53_1 C52_1 -0.8(5)
C54_1 N9_1 C53_1 C52_1 -175.7(4)
N7_1 C52_1 C53_1 N9_1 0.7(5)
C51_1 C52_1 C53_1 N9_1 -175.8(4)
C53_1 N9_1 C54_1 C34_1 86.1(6)
N8_1 N9_1 C54_1 C34_1 -88.4(5)
C33_1 C34_1 C54_1 N9_1 -103.5(5)
C35_1 C34_1 C54_1 N9_1 75.3(5)
C45_2 N7_2 N8_2 N9_2 0.5(6)
C46_2 N7_2 N8_2 N9_2 175.7(4)
N7_2 N8_2 N9_2 C44_2 0.4(6)
C53_2 N10_2 N11_2 N12_2 -0.1(6)
C54_2 N10_2 N11_2 N12_2 -176.9(4)
N10_2 N11_2 N12_2 C52_2 -1.0(6)
C49_2 N13_2 N14_2 N15_2 -0.9(6)
C50_2 N13_2 N14_2 N15_2 176.3(4)
N13_2 N14_2 N15_2 C48_2 -0.1(6)
C3_2 N3_2 C1_2 N1_2 -0.5(7)
C3_2 N3_2 C1_2 C16_2 -178.5(4)
C2_2 N1_2 C1_2 N3_2 -0.4(7)
C2_2 N1_2 C1_2 C16_2 177.6(4)
C3_2 N2_2 C2_2 N1_2 -2.1(7)
C3_2 N2_2 C2_2 C10_2 177.2(4)
C1_2 N1_2 C2_2 N2_2 1.8(7)
C1_2 N1_2 C2_2 C10_2 -177.5(4)
C2_2 N2_2 C3_2 N3_2 1.0(6)
C2_2 N2_2 C3_2 C4_2 -177.7(4)
C1_2 N3_2 C3_2 N2_2 0.2(7)
C1_2 N3_2 C3_2 C4_2 178.9(4)
N2_2 C3_2 C4_2 C9_2 3.1(7)
N3_2 C3_2 C4_2 C9_2 -175.6(5)
N2_2 C3_2 C4_2 C5_2 179.7(4)
N3_2 C3_2 C4_2 C5_2 1.0(7)
C9_2 C4_2 C5_2 C6_2 0.2(8)
C3_2 C4_2 C5_2 C6_2 -176.5(5)
C4_2 C5_2 C6_2 C7_2 0.4(9)
C51_2 O1_2 C7_2 C6_2 -150.1(5)
C51_2 O1_2 C7_2 C8_2 30.9(8)
C5_2 C6_2 C7_2 O1_2 -179.8(5)
C5_2 C6_2 C7_2 C8_2 -0.7(9)
O1_2 C7_2 C8_2 C9_2 179.3(5)
C6_2 C7_2 C8_2 C9_2 0.3(9)
C7_2 C8_2 C9_2 C4_2 0.3(10)
C5_2 C4_2 C9_2 C8_2 -0.6(8)
C3_2 C4_2 C9_2 C8_2 176.1(5)
N2_2 C2_2 C10_2 C11_2 168.5(5)
N1_2 C2_2 C10_2 C11_2 -12.2(7)
N2_2 C2_2 C10_2 C15_2 -16.0(6)
N1_2 C2_2 C10_2 C15_2 163.3(4)
C15_2 C10_2 C11_2 C12_2 -0.5(8)
C2_2 C10_2 C11_2 C12_2 175.1(5)
C10_2 C11_2 C12_2 C13_2 -1.3(9)
C43_2 O3_2 C13_2 C14_2 -9.9(7)
C43_2 O3_2 C13_2 C12_2 171.5(5)
C11_2 C12_2 C13_2 O3_2 -179.2(5)
C11_2 C12_2 C13_2 C14_2 2.1(9)
O3_2 C13_2 C14_2 C15_2 -179.6(5)
C12_2 C13_2 C14_2 C15_2 -1.1(8)
C13_2 C14_2 C15_2 C10_2 -0.7(7)
C11_2 C10_2 C15_2 C14_2 1.5(7)
C2_2 C10_2 C15_2 C14_2 -174.2(4)
N3_2 C1_2 C16_2 C21_2 166.2(5)
N1_2 C1_2 C16_2 C21_2 -11.9(8)
N3_2 C1_2 C16_2 C17_2 -8.7(7)
N1_2 C1_2 C16_2 C17_2 173.1(5)
C21_2 C16_2 C17_2 C18_2 1.2(9)
C1_2 C16_2 C17_2 C18_2 176.3(5)
C16_2 C17_2 C18_2 C19_2 -1.0(9)
C17_2 C18_2 C19_2 C20_2 -0.5(10)
C17_2 C18_2 C19_2 O2_2 178.6(5)
C47_2 O2_2 C19_2 C18_2 155.9(6)
C47_2 O2_2 C19_2 C20_2 -25.0(9)
C18_2 C19_2 C20_2 C21_2 1.8(10)
O2_2 C19_2 C20_2 C21_2 -177.3(6)
C17_2 C16_2 C21_2 C20_2 0.1(10)
C1_2 C16_2 C21_2 C20_2 -174.8(6)
C19_2 C20_2 C21_2 C16_2 -1.6(11)
C24_2 N5_2 C22_2 N6_2 1.1(6)
C24_2 N5_2 C22_2 C31_2 -174.6(4)
C23_2 N6_2 C22_2 N5_2 0.4(6)
C23_2 N6_2 C22_2 C31_2 176.2(4)
C24_2 N4_2 C23_2 N6_2 0.1(6)
C24_2 N4_2 C23_2 C37_2 176.6(4)
C22_2 N6_2 C23_2 N4_2 -1.1(6)
C22_2 N6_2 C23_2 C37_2 -177.6(4)
C23_2 N4_2 C24_2 N5_2 1.8(6)
C23_2 N4_2 C24_2 C25_2 -175.4(4)
C22_2 N5_2 C24_2 N4_2 -2.3(6)
C22_2 N5_2 C24_2 C25_2 174.8(4)
N4_2 C24_2 C25_2 C30_2 12.9(6)
N5_2 C24_2 C25_2 C30_2 -164.4(4)
N4_2 C24_2 C25_2 C26_2 -171.7(4)
N5_2 C24_2 C25_2 C26_2 10.9(6)
C30_2 C25_2 C26_2 C27_2 -0.7(7)
C24_2 C25_2 C26_2 C27_2 -176.1(4)
C25_2 C26_2 C27_2 C28_2 1.5(7)
C26_2 C27_2 C28_2 C29_2 -1.6(7)
C26_2 C27_2 C28_2 C54_2 176.6(5)
C27_2 C28_2 C29_2 C30_2 0.7(7)
C54_2 C28_2 C29_2 C30_2 -177.4(5)
C26_2 C25_2 C30_2 C29_2 -0.2(7)
C24_2 C25_2 C30_2 C29_2 175.3(4)
C28_2 C29_2 C30_2 C25_2 0.1(7)
N5_2 C22_2 C31_2 C32_2 173.0(4)
N6_2 C22_2 C31_2 C32_2 -3.1(6)
N5_2 C22_2 C31_2 C36_2 -4.1(6)
N6_2 C22_2 C31_2 C36_2 179.8(4)
C36_2 C31_2 C32_2 C33_2 1.2(7)
C22_2 C31_2 C32_2 C33_2 -175.9(4)
C31_2 C32_2 C33_2 C34_2 -0.3(7)
C32_2 C33_2 C34_2 C35_2 -0.9(7)
C32_2 C33_2 C34_2 C46_2 176.7(4)
C33_2 C34_2 C35_2 C36_2 1.1(7)
C46_2 C34_2 C35_2 C36_2 -176.5(4)
C34_2 C35_2 C36_2 C31_2 -0.2(7)
C32_2 C31_2 C36_2 C35_2 -1.0(7)
C22_2 C31_2 C36_2 C35_2 176.2(4)
N4_2 C23_2 C37_2 C42_2 -178.6(4)
N6_2 C23_2 C37_2 C42_2 -1.9(6)
N4_2 C23_2 C37_2 C38_2 -3.5(6)
N6_2 C23_2 C37_2 C38_2 173.2(4)
C42_2 C37_2 C38_2 C39_2 3.2(7)
C23_2 C37_2 C38_2 C39_2 -172.0(4)
C37_2 C38_2 C39_2 C40_2 1.2(8)
C38_2 C39_2 C40_2 C41_2 -4.7(8)
C38_2 C39_2 C40_2 C50_2 173.6(5)
C39_2 C40_2 C41_2 C42_2 3.9(8)
C50_2 C40_2 C41_2 C42_2 -174.5(5)
C40_2 C41_2 C42_2 C37_2 0.5(8)
C38_2 C37_2 C42_2 C41_2 -4.1(8)
C23_2 C37_2 C42_2 C41_2 171.1(5)
C13_2 O3_2 C43_2 C44_2 -70.9(6)
N8_2 N9_2 C44_2 C45_2 -1.1(6)
N8_2 N9_2 C44_2 C43_2 176.1(4)
O3_2 C43_2 C44_2 N9_2 139.5(5)
O3_2 C43_2 C44_2 C45_2 -43.9(7)
N8_2 N7_2 C45_2 C44_2 -1.1(5)
C46_2 N7_2 C45_2 C44_2 -175.9(4)
N9_2 C44_2 C45_2 N7_2 1.3(5)
C43_2 C44_2 C45_2 N7_2 -175.5(5)
C45_2 N7_2 C46_2 C34_2 89.7(6)
N8_2 N7_2 C46_2 C34_2 -84.7(6)
C35_2 C34_2 C46_2 N7_2 71.4(6)
C33_2 C34_2 C46_2 N7_2 -106.1(5)
C19_2 O2_2 C47_2 C48_2 -81.4(7)
N14_2 N15_2 C48_2 C49_2 1.0(6)
N14_2 N15_2 C48_2 C47_2 -175.4(5)
O2_2 C47_2 C48_2 C49_2 107.4(7)
O2_2 C47_2 C48_2 N15_2 -77.0(6)
N14_2 N13_2 C49_2 C48_2 1.5(5)
C50_2 N13_2 C49_2 C48_2 -175.3(5)
N15_2 C48_2 C49_2 N13_2 -1.5(5)
C47_2 C48_2 C49_2 N13_2 174.4(5)
N14_2 N13_2 C50_2 C40_2 121.1(5)
C49_2 N13_2 C50_2 C40_2 -62.4(7)
C39_2 C40_2 C50_2 N13_2 -72.3(6)
C41_2 C40_2 C50_2 N13_2 106.1(6)
C7_2 O1_2 C51_2 C52_2 72.4(6)
N11_2 N12_2 C52_2 C53_2 1.7(6)
N11_2 N12_2 C52_2 C51_2 -176.2(5)
O1_2 C51_2 C52_2 N12_2 -156.0(5)
O1_2 C51_2 C52_2 C53_2 26.6(9)
N11_2 N10_2 C53_2 C52_2 1.1(6)
C54_2 N10_2 C53_2 C52_2 177.5(5)
N12_2 C52_2 C53_2 N10_2 -1.6(6)
C51_2 C52_2 C53_2 N10_2 176.1(5)
N11_2 N10_2 C54_2 C28_2 87.9(6)
C53_2 N10_2 C54_2 C28_2 -88.3(6)
C29_2 C28_2 C54_2 N10_2 110.1(5)
C27_2 C28_2 C54_2 N10_2 -68.1(6)
C10_3 C1_3 C2_3 C3_3 -179.6(9)
C6_3 C1_3 C2_3 C3_3 -1.0(12)
C1_3 C2_3 C3_3 C4_3 1.5(14)
C2_3 C3_3 C4_3 C5_3 1.3(13)
C3_3 C4_3 C5_3 C6_3 -4.9(13)
C4_3 C5_3 C6_3 C7_3 -168.7(8)
C4_3 C5_3 C6_3 C1_3 5.2(13)
C10_3 C1_3 C6_3 C5_3 176.8(8)
C2_3 C1_3 C6_3 C5_3 -2.0(11)
C10_3 C1_3 C6_3 C7_3 -9.3(12)
C2_3 C1_3 C6_3 C7_3 171.9(8)
C5_3 C6_3 C7_3 C8_3 -176.1(8)
C1_3 C6_3 C7_3 C8_3 10.5(12)
C6_3 C7_3 C8_3 C9_3 -2.4(11)
C7_3 C8_3 C9_3 C10_3 -7.0(12)
C7_3 C8_3 C9_3 C18_3 179.1(7)
C8_3 C9_3 C10_3 C1_3 8.3(14)
C18_3 C9_3 C10_3 C1_3 -178.2(8)
C8_3 C9_3 C10_3 C11_3 -178.3(7)
C18_3 C9_3 C10_3 C11_3 -4.8(12)
C6_3 C1_3 C10_3 C9_3 0.1(12)
C2_3 C1_3 C10_3 C9_3 178.8(8)
C6_3 C1_3 C10_3 C11_3 -173.2(7)
C2_3 C1_3 C10_3 C11_3 5.4(13)
C9_3 C10_3 C11_3 C12_3 1.7(13)
C1_3 C10_3 C11_3 C12_3 175.3(8)
C10_3 C11_3 C12_3 C13_3 0.3(13)
C11_3 C12_3 C13_3 C18_3 1.1(12)
C11_3 C12_3 C13_3 C14_3 -179.3(8)
C18_3 C13_3 C14_3 C15_3 0.4(14)
C12_3 C13_3 C14_3 C15_3 -179.1(6)
C13_3 C14_3 C15_3 C16_3 0.7(11)
C14_3 C15_3 C16_3 C17_3 -2.2(11)
C15_3 C16_3 C17_3 C18_3 3.0(12)
C14_3 C13_3 C18_3 C17_3 0.2(14)
C12_3 C13_3 C18_3 C17_3 179.7(6)
C14_3 C13_3 C18_3 C9_3 176.3(8)
C12_3 C13_3 C18_3 C9_3 -4.2(12)
C16_3 C17_3 C18_3 C13_3 -2.0(12)
C16_3 C17_3 C18_3 C9_3 -177.9(8)
C10_3 C9_3 C18_3 C13_3 6.4(13)
C8_3 C9_3 C18_3 C13_3 -179.4(8)
C10_3 C9_3 C18_3 C17_3 -178.0(8)
C8_3 C9_3 C18_3 C17_3 -3.8(12)
C5_4 C14_4 C1_4 C2_4 -0.5(10)
C9_4 C14_4 C1_4 C2_4 -180.0(5)
C14_4 C1_4 C2_4 C3_4 0.9(11)
C1_4 C2_4 C3_4 C4_4 -0.9(12)
C2_4 C3_4 C4_4 C5_4 0.4(10)
C1_4 C14_4 C5_4 C6_4 -179.6(6)
C9_4 C14_4 C5_4 C6_4 -0.1(9)
C1_4 C14_4 C5_4 C4_4 0.2(10)
C9_4 C14_4 C5_4 C4_4 179.6(5)
C3_4 C4_4 C5_4 C14_4 -0.1(9)
C3_4 C4_4 C5_4 C6_4 179.7(6)
C14_4 C5_4 C6_4 C7_4 -0.1(10)
C4_4 C5_4 C6_4 C7_4 -179.9(5)
C5_4 C6_4 C7_4 C8_4 0.5(9)
C6_4 C7_4 C8_4 C9_4 -0.6(9)
C6_4 C7_4 C8_4 C13_4 177.2(5)
C7_4 C8_4 C9_4 C10_4 -179.1(6)
C13_4 C8_4 C9_4 C10_4 3.0(10)
C7_4 C8_4 C9_4 C14_4 0.3(9)
C13_4 C8_4 C9_4 C14_4 -177.6(5)
C5_4 C14_4 C9_4 C8_4 0.0(8)
C1_4 C14_4 C9_4 C8_4 179.5(6)
C5_4 C14_4 C9_4 C10_4 179.6(6)
C1_4 C14_4 C9_4 C10_4 -0.9(8)
C8_4 C9_4 C10_4 C11_4 -1.4(10)
C14_4 C9_4 C10_4 C11_4 179.1(5)
C9_4 C10_4 C11_4 C12_4 -2.2(10)
C10_4 C11_4 C12_4 C15_4 -174.1(7)
C10_4 C11_4 C12_4 C13_4 3.9(11)
C11_4 C12_4 C15_4 C16_4 179.9(9)
C13_4 C12_4 C15_4 C16_4 1.8(12)
C12_4 C15_4 C16_4 C17_4 -0.4(15)
C15_4 C16_4 C17_4 C18_4 0.0(15)
C16_4 C17_4 C18_4 C13_4 -1.2(13)
C17_4 C18_4 C13_4 C12_4 2.7(10)
C17_4 C18_4 C13_4 C8_4 -176.1(7)
C11_4 C12_4 C13_4 C18_4 178.9(7)
C15_4 C12_4 C13_4 C18_4 -3.0(10)
C11_4 C12_4 C13_4 C8_4 -2.2(10)
C15_4 C12_4 C13_4 C8_4 175.9(6)
C9_4 C8_4 C13_4 C18_4 177.8(6)
C7_4 C8_4 C13_4 C18_4 -0.2(9)
C9_4 C8_4 C13_4 C12_4 -1.0(8)
C7_4 C8_4 C13_4 C12_4 -179.0(5)
Cl1_5 C1_5 C2_5 Cl2_5 -179.6(3)
Cl1A_6 C1A_6 C2A_6 Cl2A_6 -178.4(6)
Cl1B_6 C1B_6 C2B_6 Cl2B_6 -171.9(18)
Cl1A_7 C1A_7 C2A_7 Cl2A_7 -178.3(10)
Cl1B_7 C1B_7 C2B_7 Cl2B_7 -152(2)
Cl1A_8 C1A_8 C2A_8 Cl2A_8 -166.3(18)
Cl1B_8 C1B_8 C2B_8 Cl2B_8 -179.2(14)
